data_4517005
loop_
_publ_author_name
'Udagawa, Akihiro'
'Johnston, Priscilla'
'Uekusa, Hidehiro'
'Koshima, Hideko'
'Saito, Kei'
'Asahi, Toru'

_publ_section_title
;
 Solid-State Photochemical Reaction of Multisubstituted Thymine
 Derivatives
;
_journal_issue 11
_journal_name_full 'ACS Sustainable Chemistry &amp; Engineering'
_journal_page_first 6107
_journal_paper_doi 10.1021/acssuschemeng.6b01529
_journal_volume 4
_journal_year 2016
_chemical_formula_moiety 'C36 H42 N6 O12, C2 H6 O'
_chemical_formula_sum 'C38 H48 N6 O13'
_chemical_formula_weight 796.83
_space_group_crystal_system monoclinic
_space_group_IT_number 15
_space_group_name_Hall '-C 2yc'
_space_group_name_H-M_alt 'C 1 2/c 1'
_atom_sites_solution_hydrogens geom
_atom_sites_solution_primary direct
_atom_sites_solution_secondary difmap
_audit_creation_date 2016-03-04
_audit_creation_method 'by CrystalStructure 4.1'
_cell_angle_alpha 90.0000
_cell_angle_beta 128.2466(9)
_cell_angle_gamma 90.0000
_cell_formula_units_Z 8
_cell_length_a 41.6712(9)
_cell_length_b 9.02761(18)
_cell_length_c 26.1878(5)
_cell_measurement_reflns_used 30046
_cell_measurement_temperature 173
_cell_measurement_theta_max 68.28
_cell_measurement_theta_min 3.38
_cell_volume 7737.0(3)
_computing_cell_refinement 'RAPID AUTO'
_computing_data_collection 'RAPID AUTO (Rigaku, ????)'
_computing_data_reduction 'RAPID AUTO'
_computing_molecular_graphics 'CrystalStructure 4.1'
_computing_publication_material 'CrystalStructure 4.1 (Rigaku, 2014)'
_computing_structure_refinement 'SHELXL2013 (Sheldrick, 2008)'
_computing_structure_solution 'SIR2011 (Burla, et al., 2012)'
_diffrn_ambient_temperature 173
_diffrn_detector_area_resol_mean 10.000
_diffrn_measured_fraction_theta_full 0.987
_diffrn_measured_fraction_theta_max 0.986
_diffrn_measurement_device_type 'Rigaku R-AXIS RAPID'
_diffrn_measurement_method \w
_diffrn_radiation_type 'Cu K\a'
_diffrn_radiation_wavelength 1.54187
_diffrn_reflns_av_R_equivalents 0.0546
_diffrn_reflns_Laue_measured_fraction_full 0.987
_diffrn_reflns_Laue_measured_fraction_max 0.986
_diffrn_reflns_limit_h_max 48
_diffrn_reflns_limit_h_min -50
_diffrn_reflns_limit_k_max 10
_diffrn_reflns_limit_k_min -10
_diffrn_reflns_limit_l_max 30
_diffrn_reflns_limit_l_min -29
_diffrn_reflns_number 43628
_diffrn_reflns_point_group_measured_fraction_full 0.987
_diffrn_reflns_point_group_measured_fraction_max 0.986
_diffrn_reflns_theta_full 67.687
_diffrn_reflns_theta_max 68.249
_diffrn_reflns_theta_min 3.376
_diffrn_standards_number 0
_exptl_absorpt_coefficient_mu 0.872
_exptl_absorpt_correction_T_max 0.862
_exptl_absorpt_correction_T_min 0.725
_exptl_absorpt_correction_type multi-scan
_exptl_absorpt_process_details 'ABSCOR (Rigaku, 1995)'
_exptl_crystal_colour colorless
_exptl_crystal_density_diffrn 1.368
_exptl_crystal_density_method 'not measured'
_exptl_crystal_description platelet
_exptl_crystal_F_000 3168.00
_exptl_crystal_size_max 0.650
_exptl_crystal_size_mid 0.650
_exptl_crystal_size_min 0.180
_refine_diff_density_max 0.83
_refine_diff_density_min -0.62
_refine_ls_extinction_coef 0.00037(5)
_refine_ls_extinction_method SHELXL
_refine_ls_goodness_of_fit_ref 1.102
_refine_ls_hydrogen_treatment constr
_refine_ls_number_parameters 515
_refine_ls_number_reflns 6973
_refine_ls_number_restraints 0
_refine_ls_R_factor_all 0.0787
_refine_ls_R_factor_gt 0.0685
_refine_ls_shift/su_max 0.000
_refine_ls_structure_factor_coef Fsqd
_refine_ls_weighting_details 'w = 1/[\s^2^(Fo^2^)+(0.1099P)^2^+14.3254P] where P=(Fo^2^+2Fc^2^)/3'
_refine_ls_weighting_scheme calc
_refine_ls_wR_factor_gt 0.2005
_refine_ls_wR_factor_ref 0.2137
_reflns_number_gt 5751
_reflns_number_total 6973
_reflns_threshold_expression F^2^>2.0\s(F^2^)
_cod_data_source_file sc6b01529_si_004.cif
_cod_data_source_block global
_cod_database_code 4517005
_shelxl_res_file
;
TITL 20160303tris
CELL  1.54187 41.67124 9.02761 26.18779 90.00000 128.24660 90.00000
ZERR  8 0.00088 0.00018 0.00052 0.00000 0.00090 0.00000
LATT 7
SYMM    -X,    +Y, .50-Z
SFAC C H O N
UNIT 288 336 96 48
L.S. 20
FMAP 2
PLAN -67
WPDB -2
HTAB
BOND $H
CONF
LIST 4
TEMP -100.0
ACTA
SIZE 0.650 0.650 0.180
WGHT    0.109900   14.325400
EXTI    0.000373
FVAR       0.25125
O1    3    0.271875    0.071607    0.174536    11.00000    0.04971    0.03802 =
         0.03758   -0.00284    0.03084   -0.00372
O2    3    0.256308    0.655478    0.198298    11.00000    0.04833    0.03727 =
         0.03654   -0.00305    0.02736    0.00462
O3    3    0.169337    0.316341    0.098081    11.00000    0.04122    0.03778 =
         0.04041    0.00242    0.02340    0.00040
O4    3    0.265726   -0.051805   -0.000657    11.00000    0.06647    0.03615 =
         0.04786   -0.01038    0.04222   -0.00606
O5    3    0.308222    0.518273    0.278793    11.00000    0.05448    0.04487 =
         0.03219   -0.00373    0.02063    0.00565
O6    3    0.083683    0.743362    0.044239    11.00000    0.05170    0.05307 =
         0.04885    0.00377    0.02741    0.00775
O7    3    0.043012    0.128614   -0.059816    11.00000    0.04892    0.05148 =
         0.07377   -0.01543    0.02910   -0.00957
O8    3    0.055546   -0.231565   -0.420351    11.00000    0.05147    0.10731 =
         0.06088    0.02772    0.01937   -0.00397
O9    3    0.119410    0.749690    0.151931    11.00000    0.05254    0.06090 =
         0.04958   -0.01026    0.02714   -0.00089
O10   3    0.150131   -0.138119   -0.193843    11.00000    0.06721    0.05044 =
         0.05806   -0.00835    0.04096   -0.01983
O11   3    0.079163   -0.379677   -0.140099    11.00000    0.09422    0.08853 =
         0.07594   -0.01180    0.06817   -0.02289
O12   3    0.068424   -0.456619   -0.376942    11.00000    0.07438    0.07016 =
         0.07781   -0.01267    0.03350   -0.01551
O13   3    0.014251    0.962643    0.193623    11.00000    0.52029    0.22272 =
         0.13173    0.05213    0.00298   -0.15911
AFIX  83
H13   2    0.021543    0.873932    0.197542    11.00000   -1.20000
AFIX   0
N14   4    0.119684    0.473265    0.021640    11.00000    0.04310    0.03335 =
         0.03969    0.00407    0.02688    0.00133
N15   4    0.106253    0.221365    0.018519    11.00000    0.04069    0.03235 =
         0.03961   -0.00129    0.02722    0.00009
N16   4    0.269270    0.007106    0.087546    11.00000    0.03857    0.02451 =
         0.03503   -0.00186    0.02458   -0.00068
N17   4    0.299061    0.230153    0.143082    11.00000    0.04145    0.02624 =
         0.03491   -0.00379    0.02527   -0.00347
N18   4    0.113835   -0.258236   -0.167716    11.00000    0.04999    0.04412 =
         0.03682   -0.00605    0.02829   -0.00603
N19   4    0.130578   -0.375200   -0.228024    11.00000    0.04830    0.04402 =
         0.03938   -0.00179    0.02667   -0.00029
C20   1    0.032790    1.048288    0.174190    11.00000    0.05253    0.75506 =
         0.09233   -0.04914    0.01968    0.03714
AFIX  23
H20A  2    0.023729    1.027806    0.129893    11.00000   -1.20000
H20B  2    0.062851    1.057651    0.206538    11.00000   -1.20000
AFIX   0
C21   1    0.176279   -0.130226   -0.031971    11.00000    0.04636    0.03141 =
         0.03773   -0.00591    0.02872   -0.00294
AFIX  43
H21   2    0.188316   -0.173970   -0.049479    11.00000   -1.20000
AFIX   0
C22   1    0.182392   -0.033407    0.059481    11.00000    0.04422    0.02441 =
         0.03477   -0.00147    0.02673   -0.00314
AFIX  43
H22   2    0.198720   -0.010723    0.104521    11.00000   -1.20000
AFIX   0
C23   1    0.308693    0.260520    0.102266    11.00000    0.03751    0.03070 =
         0.03841    0.00117    0.02419   -0.00037
AFIX  43
H23   2    0.322186    0.351148    0.108101    11.00000   -1.20000
AFIX   0
C24   1    0.277375    0.034833    0.043497    11.00000    0.04202    0.02828 =
         0.03783    0.00117    0.02815    0.00418
C25   1    0.117311   -0.036182   -0.046698    11.00000    0.04355    0.03256 =
         0.03863   -0.00150    0.02547   -0.00134
AFIX  43
H25   2    0.088775   -0.016906   -0.074374    11.00000   -1.20000
AFIX   0
C26   1    0.308441    0.337211    0.192742    11.00000    0.03833    0.03251 =
         0.03356   -0.00697    0.02076   -0.00241
AFIX  23
H26A  2    0.332814    0.395412    0.206810    11.00000   -1.20000
H26B  2    0.315045    0.283137    0.231084    11.00000   -1.20000
AFIX   0
C27   1    0.300089    0.169655    0.055201    11.00000    0.03896    0.03119 =
         0.03532    0.00304    0.02483    0.00235
C28   1    0.200417   -0.098692    0.034279    11.00000    0.04278    0.02228 =
         0.03975   -0.00162    0.02756   -0.00447
C29   1    0.135056   -0.098446   -0.072326    11.00000    0.04773    0.03449 =
         0.03491   -0.00424    0.02612   -0.00301
C30   1    0.065730    0.237533   -0.036835    11.00000    0.04018    0.04821 =
         0.04633   -0.00920    0.02590   -0.00268
C31   1    0.141008   -0.001587    0.019406    11.00000    0.04571    0.02478 =
         0.03793   -0.00208    0.02959   -0.00330
C32   1    0.273081    0.442049    0.167904    11.00000    0.04072    0.03080 =
         0.03071   -0.00329    0.02117   -0.00090
AFIX  23
H32A  2    0.268269    0.503888    0.132528    11.00000   -1.20000
H32B  2    0.247979    0.384011    0.149867    11.00000   -1.20000
AFIX   0
C33   1    0.260331    0.751299    0.246424    11.00000    0.05305    0.04167 =
         0.04572   -0.00795    0.03497    0.00042
AFIX  33
H33A  2    0.240308    0.831753    0.224447    11.00000   -1.20000
H33B  2    0.255442    0.693830    0.272763    11.00000   -1.20000
H33C  2    0.287960    0.793065    0.274585    11.00000   -1.20000
AFIX   0
C34   1    0.132866   -0.250134   -0.196199    11.00000    0.04451    0.04435 =
         0.03435   -0.00071    0.02310   -0.00426
C35   1    0.114585    0.717602    0.098077    11.00000    0.05000    0.03297 =
         0.04589   -0.00460    0.02778   -0.00805
C36   1    0.152823    0.652129    0.113287    11.00000    0.04344    0.03605 =
         0.05103   -0.00339    0.02435   -0.00470
AFIX  23
H36A  2    0.161510    0.567237    0.143172    11.00000   -1.20000
H36B  2    0.174814    0.727347    0.136181    11.00000   -1.20000
AFIX   0
C37   1    0.312482    0.197619    0.013108    11.00000    0.05766    0.04171 =
         0.04911   -0.00017    0.03850   -0.00364
AFIX  33
H37A  2    0.302844    0.116109   -0.017968    11.00000   -1.20000
H37B  2    0.300373    0.290850   -0.010588    11.00000   -1.20000
H37C  2    0.342324    0.204167    0.040383    11.00000   -1.20000
AFIX   0
C38   1    0.279488    0.100962    0.137524    11.00000    0.03566    0.02774 =
         0.03352   -0.00077    0.02105    0.00217
C39   1    0.147820    0.599749    0.053594    11.00000    0.05246    0.03281 =
         0.05746    0.00523    0.03736   -0.00280
AFIX  23
H39A  2    0.137354    0.682577    0.022241    11.00000   -1.20000
H39B  2    0.174865    0.570850    0.066539    11.00000   -1.20000
AFIX   0
C40   1    0.121388    0.071150    0.045958    11.00000    0.04816    0.02878 =
         0.04440   -0.00052    0.03299   -0.00033
AFIX  23
H40A  2    0.098324    0.009346    0.035256    11.00000   -1.20000
H40B  2    0.141615    0.077898    0.093897    11.00000   -1.20000
AFIX   0
C41   1    0.080721    0.493172   -0.033960    11.00000    0.04868    0.04253 =
         0.04253    0.00740    0.03009    0.00878
AFIX  43
H41   2    0.072673    0.589984   -0.051938    11.00000   -1.20000
AFIX   0
C42   1    0.097382   -0.516714   -0.195494    11.00000    0.06141    0.04452 =
         0.04209   -0.00312    0.02779   -0.01075
C43   1    0.113506   -0.503987   -0.226547    11.00000    0.05825    0.04064 =
         0.03948   -0.00135    0.02704   -0.00015
AFIX  43
H43   2    0.113108   -0.588280   -0.248650    11.00000   -1.20000
AFIX   0
C44   1    0.107856   -0.120349   -0.145502    11.00000    0.05356    0.05080 =
         0.03785   -0.00639    0.02606    0.00189
AFIX  23
H44A  2    0.079015   -0.115743   -0.162616    11.00000   -1.20000
H44B  2    0.112417   -0.036618   -0.164746    11.00000   -1.20000
AFIX   0
C45   1    0.053160    0.383828   -0.064642    11.00000    0.04432    0.05012 =
         0.04399    0.00189    0.02657    0.00610
C46   1    0.120765   -0.270522   -0.324810    11.00000    0.04316    0.07265 =
         0.04264    0.00149    0.02728   -0.00304
AFIX  23
H46A  2    0.117874   -0.170923   -0.312254    11.00000   -1.20000
H46B  2    0.135235   -0.258849   -0.343508    11.00000   -1.20000
AFIX   0
C47   1    0.095805   -0.386189   -0.165531    11.00000    0.05603    0.05617 =
         0.04181   -0.00256    0.03257   -0.01186
C48   1    0.079107   -0.332430   -0.375826    11.00000    0.05177    0.06881 =
         0.04334   -0.00217    0.03026   -0.00468
C49   1    0.146636   -0.366711   -0.264035    11.00000    0.04717    0.06946 =
         0.04415   -0.00014    0.03092    0.00455
AFIX  23
H49A  2    0.148221   -0.467972   -0.276849    11.00000   -1.20000
H49B  2    0.174727   -0.326169   -0.235155    11.00000   -1.20000
AFIX   0
C50   1    0.085676    0.824054    0.143067    11.00000    0.06501    0.06669 =
         0.06318   -0.00820    0.04018    0.00522
AFIX  33
H50A  2    0.092349    0.842449    0.185566    11.00000   -1.20000
H50B  2    0.080522    0.918561    0.120741    11.00000   -1.20000
H50C  2    0.061217    0.761723    0.116867    11.00000   -1.20000
AFIX   0
C51   1    0.011131    0.406579   -0.127126    11.00000    0.04971    0.07641 =
         0.05282    0.00343    0.01904    0.00840
AFIX  33
H51A  2   -0.003888    0.312702   -0.141006    11.00000   -1.20000
H51B  2   -0.003311    0.480480   -0.120721    11.00000   -1.20000
H51C  2    0.013066    0.441454   -0.160576    11.00000   -1.20000
AFIX   0
C52   1    0.079604   -0.658542   -0.192574    11.00000    0.08980    0.05845 =
         0.06223   -0.00097    0.04055   -0.02169
AFIX  33
H52A  2    0.069650   -0.642416   -0.167526    11.00000   -1.20000
H52B  2    0.056870   -0.690048   -0.236769    11.00000   -1.20000
H52C  2    0.100714   -0.735532   -0.171524    11.00000   -1.20000
AFIX   0
C53   1    0.013658   -0.275997   -0.472002    11.00000    0.04727    0.17597 =
         0.06521    0.02893    0.01068   -0.02104
AFIX  33
H53A  2   -0.001101   -0.193326   -0.502289    11.00000   -1.20000
H53B  2    0.013627   -0.360939   -0.495335    11.00000   -1.20000
H53C  2    0.000215   -0.303675   -0.453195    11.00000   -1.20000
AFIX   0
C54   1    0.245783   -0.128593    0.077642    11.00000    0.04318    0.02410 =
         0.03882   -0.00074    0.02836   -0.00116
AFIX  23
H54A  2    0.254752   -0.165306    0.120291    11.00000   -1.20000
H54B  2    0.251565   -0.206740    0.057819    11.00000   -1.20000
AFIX   0
C55   1    0.281911    0.540247    0.221576    11.00000    0.03719    0.02921 =
         0.03512   -0.00138    0.02397   -0.00296
C56   1    0.134211    0.336092    0.049285    11.00000    0.04228    0.03209 =
         0.03585   -0.00036    0.02898   -0.00053
C57   1    0.008051    1.166684    0.178467    11.00000    0.11273    0.19984 =
         0.15622   -0.03532    0.04988    0.04188
AFIX  33
H57A  2    0.012445    1.263445    0.166744    11.00000   -1.20000
H57B  2   -0.021060    1.141548    0.148422    11.00000   -1.20000
H57C  2    0.016988    1.170574    0.222962    11.00000   -1.20000
AFIX   0
HKLF 4
 
REM  20160303tris
REM R1 =  0.0685 for    5751 Fo > 4sig(Fo)  and  0.0787 for all    6973 data
REM    515 parameters refined using      0 restraints
 
END  
     
WGHT      0.1074     15.1066 

REM Instructions for potential hydrogen bonds
EQIV $1 -x, -y+1, -z
HTAB C20 O7_$1
EQIV $2 -x+1/2, -y+1/2, -z
HTAB C26 O10_$2
EQIV $3 -x+1/2, y-1/2, -z+1/2
HTAB C26 O9_$3
EQIV $4 -x+1/2, y+1/2, -z+1/2
HTAB C33 O5_$4
HTAB C33 O1_$4
HTAB C33 O3_$4
EQIV $5 x, y-1, z
HTAB C40 O6_$5
EQIV $6 x, y+1, z
HTAB C41 O11_$6
HTAB C46 O10
HTAB C54 O2_$5
EQIV $7 -x+1/2, -y-1/2, -z
HTAB C54 O4_$7

REM Highest difference peak  0.831,  deepest hole -0.615,  1-sigma level  0.067
Q1    1   0.0310  0.0724 -0.3127  11.00000  0.05    0.83
Q2    1  -0.0150  0.0621 -0.3108  11.00000  0.05    0.58
Q3    1   0.0140 -0.0484 -0.3059  11.00000  0.05    0.57
Q4    1   0.3314  0.1185  0.0199  11.00000  0.05    0.51
Q5    1   0.0858 -0.7554 -0.2186  11.00000  0.05    0.51
Q6    1   0.3269  0.2895  0.0258  11.00000  0.05    0.48
Q7    1   0.2889  0.2004 -0.0325  11.00000  0.05    0.46
Q8    1   0.0061  0.3309 -0.1601  11.00000  0.05    0.44
Q9    1  -0.0087  0.3878 -0.1201  11.00000  0.05    0.44
Q10   1   0.1252 -0.0461 -0.1672  11.00000  0.05    0.44
Q11   1  -0.0127 -0.1893 -0.3717  11.00000  0.05    0.40
Q12   1   0.0086  0.5174 -0.1424  11.00000  0.05    0.39
Q13   1   0.0515 -0.6375 -0.2100  11.00000  0.05    0.36
Q14   1   0.0935 -0.6924 -0.1488  11.00000  0.05    0.35
Q15   1   0.0123 -0.1183 -0.4084  11.00000  0.05    0.32
Q16   1  -0.0073  0.0391 -0.2418  11.00000  0.05    0.31
Q17   1   0.2415  0.7303  0.2494  11.00000  0.05    0.30
Q18   1   0.0265 -0.0812 -0.3824  11.00000  0.05    0.30
Q19   1   0.0033 -0.1327 -0.4596  11.00000  0.05    0.29
Q20   1   0.0911 -0.1745 -0.2887  11.00000  0.05    0.27
Q21   1   0.0084 -0.2373 -0.2892  11.00000  0.05    0.25
Q22   1   0.1295 -0.0061 -0.0092  11.00000  0.05    0.25
Q23   1   0.1298 -0.1048 -0.0895  11.00000  0.05    0.23
Q24   1   0.1889 -0.0982  0.0407  11.00000  0.05    0.22
Q25   1   0.2590  0.8569  0.2277  11.00000  0.05    0.22
Q26   1   0.1344  0.0403  0.0302  11.00000  0.05    0.22
Q27   1   0.3065  0.1832  0.0343  11.00000  0.05    0.21
Q28   1   0.1872 -0.0871  0.0031  11.00000  0.05    0.21
Q29   1   0.0495 -0.1881 -0.3888  11.00000  0.05    0.21
Q30   1   0.2756  0.4818  0.1904  11.00000  0.05    0.20
Q31   1   0.2875  0.3868  0.1809  11.00000  0.05    0.20
Q32   1   0.0016  0.0985 -0.1292  11.00000  0.05    0.20
Q33   1   0.1242 -0.1049 -0.0612  11.00000  0.05    0.20
Q34   1   0.2857  0.7379  0.2887  11.00000  0.05    0.20
Q35   1   0.2756  0.0138  0.0731  11.00000  0.05    0.19
Q36   1   0.1629 -0.0009  0.0389  11.00000  0.05    0.19
Q37   1   0.2917  0.1760  0.1411  11.00000  0.05    0.19
Q38   1   0.3050  0.5540  0.2497  11.00000  0.05    0.18
Q39   1   0.2738  0.0486  0.1073  11.00000  0.05    0.18
Q40   1   0.2177  0.6583  0.1584  11.00000  0.05    0.18
Q41   1   0.1740  0.3966  0.1210  11.00000  0.05    0.18
Q42   1   0.3004  0.2565  0.1193  11.00000  0.05    0.18
Q43   1   0.0781  0.7199  0.1533  11.00000  0.05    0.18
Q44   1   0.2918  0.1113  0.0511  11.00000  0.05    0.18
Q45   1   0.0182 -0.4376 -0.4757  11.00000  0.05    0.18
Q46   1  -0.0389  0.1184 -0.3485  11.00000  0.05    0.17
Q47   1   0.1160 -0.3047 -0.2916  11.00000  0.05    0.17
Q48   1   0.1366 -0.3219 -0.2901  11.00000  0.05    0.17
Q49   1   0.0046 -0.3700 -0.4583  11.00000  0.05    0.17
Q50   1   0.2809 -0.0452  0.0297  11.00000  0.05    0.17
Q51   1   0.1905  0.5764  0.1117  11.00000  0.05    0.16
Q52   1   0.1201  0.2771  0.0371  11.00000  0.05    0.16
Q53   1   0.1737  0.4224  0.0883  11.00000  0.05    0.16
Q54   1   0.1763  0.2797  0.1292  11.00000  0.05    0.16
Q55   1   0.3123  0.5957  0.3066  11.00000  0.05    0.16
Q56   1   0.2189  0.7612  0.2201  11.00000  0.05    0.16
Q57   1   0.1273  0.6501  0.1805  11.00000  0.05    0.16
Q58   1  -0.0140 -0.1959 -0.4502  11.00000  0.05    0.16
Q59   1   0.1092  0.8662  0.1981  11.00000  0.05    0.15
Q60   1   0.0808 -0.5597 -0.1885  11.00000  0.05    0.15
Q61   1   0.2951  0.2255  0.0628  11.00000  0.05    0.15
Q62   1   0.3145  0.1837  0.0900  11.00000  0.05    0.15
Q63   1   0.2936  0.4948  0.2579  11.00000  0.05    0.15
Q64   1   0.0524  0.3300 -0.0512  11.00000  0.05    0.14
Q65   1   0.3429  0.3393  0.1393  11.00000  0.05    0.14
Q66   1   0.0706  0.4236 -0.0629  11.00000  0.05    0.14
Q67   1   0.1485 -0.2669 -0.1164  11.00000  0.05    0.14
;

loop_
_symmetry_equiv_pos_site_id
_space_group_symop_operation_xyz
1 +X,+Y,+Z
2 -X,+Y,1/2-Z
3 -X,-Y,-Z
4 +X,-Y,1/2+Z
5 1/2+X,1/2+Y,+Z
6 1/2-X,1/2+Y,1/2-Z
7 1/2-X,1/2-Y,-Z
8 1/2+X,1/2-Y,1/2+Z

loop_
_atom_site_label
_atom_site_type_symbol
_atom_site_fract_x
_atom_site_fract_y
_atom_site_fract_z
_atom_site_U_iso_or_equiv
_atom_site_adp_type
_atom_site_occupancy
_atom_site_site_symmetry_multiplicity
_atom_site_calc_flag
_atom_site_refinement_flags
O1 O 0.27187(6) 0.0716(2) 0.17454(9) 0.0392(5) Uani 1 8 d .
O2 O 0.25631(6) 0.6555(2) 0.19830(9) 0.0400(5) Uani 1 8 d .
O3 O 0.16934(6) 0.3163(2) 0.09808(9) 0.0411(5) Uani 1 8 d .
O4 O 0.26573(7) -0.0518(2) -0.00066(10) 0.0456(5) Uani 1 8 d .
O5 O 0.30822(6) 0.5183(2) 0.27879(9) 0.0480(5) Uani 1 8 d .
O6 O 0.08368(7) 0.7434(3) 0.04424(11) 0.0537(6) Uani 1 8 d .
O7 O 0.04301(7) 0.1286(3) -0.05982(13) 0.0640(7) Uani 1 8 d .
O8 O 0.05555(8) -0.2316(4) -0.42035(14) 0.0835(9) Uani 1 8 d .
O9 O 0.11941(7) 0.7497(3) 0.15193(11) 0.0573(6) Uani 1 8 d .
O10 O 0.15013(7) -0.1381(3) -0.19384(11) 0.0571(6) Uani 1 8 d .
O11 O 0.07916(9) -0.3797(3) -0.14010(14) 0.0759(8) Uani 1 8 d .
O12 O 0.06842(9) -0.4566(4) -0.37694(15) 0.0832(9) Uani 1 8 d .
O13 O 0.0143(5) 0.9626(12) 0.1936(4) 0.425(12) Uani 1 8 d .
N14 N 0.11968(7) 0.4733(3) 0.02164(11) 0.0379(5) Uani 1 8 d .
N15 N 0.10625(7) 0.2214(2) 0.01852(11) 0.0360(5) Uani 1 8 d .
N16 N 0.26927(6) 0.0071(2) 0.08755(10) 0.0315(5) Uani 1 8 d .
N17 N 0.29906(7) 0.2301(2) 0.14308(11) 0.0331(5) Uani 1 8 d .
N18 N 0.11384(8) -0.2582(3) -0.16772(12) 0.0427(6) Uani 1 8 d .
N19 N 0.13058(8) -0.3752(3) -0.22802(12) 0.0442(6) Uani 1 8 d .
C20 C 0.0328(2) 1.048(3) 0.1742(4) 0.317(12) Uani 1 8 d .
C21 C 0.17628(9) -0.1302(3) -0.03197(13) 0.0367(6) Uani 1 8 d .
C22 C 0.18239(8) -0.0334(3) 0.05948(13) 0.0329(6) Uani 1 8 d .
C23 C 0.30869(8) 0.2605(3) 0.10227(13) 0.0351(6) Uani 1 8 d .
C24 C 0.27737(8) 0.0348(3) 0.04350(13) 0.0337(6) Uani 1 8 d .
C25 C 0.11731(9) -0.0362(3) -0.04670(14) 0.0382(6) Uani 1 8 d .
C26 C 0.30844(8) 0.3372(3) 0.19274(13) 0.0358(6) Uani 1 8 d .
C27 C 0.30009(8) 0.1697(3) 0.05520(13) 0.0339(6) Uani 1 8 d .
C28 C 0.20042(8) -0.0987(3) 0.03428(13) 0.0336(6) Uani 1 8 d .
C29 C 0.13506(9) -0.0984(3) -0.07233(13) 0.0387(6) Uani 1 8 d .
C30 C 0.06573(9) 0.2375(4) -0.03684(15) 0.0455(7) Uani 1 8 d .
C31 C 0.14101(8) -0.0016(3) 0.01941(13) 0.0337(6) Uani 1 8 d .
C32 C 0.27308(8) 0.4421(3) 0.16790(13) 0.0347(6) Uani 1 8 d .
C33 C 0.26033(10) 0.7513(3) 0.24642(15) 0.0439(7) Uani 1 8 d .
C34 C 0.13287(9) -0.2501(3) -0.19620(14) 0.0419(7) Uani 1 8 d .
C35 C 0.11459(9) 0.7176(3) 0.09808(15) 0.0442(7) Uani 1 8 d .
C36 C 0.15282(9) 0.6521(3) 0.11329(15) 0.0468(7) Uani 1 8 d .
C37 C 0.31248(10) 0.1976(4) 0.01311(15) 0.0458(7) Uani 1 8 d .
C38 C 0.27949(8) 0.1010(3) 0.13752(12) 0.0325(6) Uani 1 8 d .
C39 C 0.14782(10) 0.5998(3) 0.05359(16) 0.0453(7) Uani 1 8 d .
C40 C 0.12139(9) 0.0712(3) 0.04596(14) 0.0375(6) Uani 1 8 d .
C41 C 0.08072(9) 0.4932(3) -0.03396(14) 0.0433(7) Uani 1 8 d .
C42 C 0.09738(11) -0.5167(4) -0.19549(16) 0.0522(8) Uani 1 8 d .
C43 C 0.11351(10) -0.5040(4) -0.22655(15) 0.0483(7) Uani 1 8 d .
C44 C 0.10786(10) -0.1204(4) -0.14550(15) 0.0489(7) Uani 1 8 d .
C45 C 0.05316(9) 0.3838(4) -0.06464(15) 0.0467(7) Uani 1 8 d .
C46 C 0.12076(9) -0.2705(4) -0.32481(15) 0.0523(8) Uani 1 8 d .
C47 C 0.09581(10) -0.3862(4) -0.16553(15) 0.0498(8) Uani 1 8 d .
C48 C 0.07911(10) -0.3324(4) -0.37583(16) 0.0541(8) Uani 1 8 d .
C49 C 0.14664(10) -0.3667(4) -0.26404(16) 0.0518(8) Uani 1 8 d .
C50 C 0.08568(12) 0.8240(5) 0.14307(19) 0.0646(10) Uani 1 8 d .
C51 C 0.01113(11) 0.4066(5) -0.12713(18) 0.0681(10) Uani 1 8 d .
C52 C 0.07960(14) -0.6585(5) -0.1926(2) 0.0745(11) Uani 1 8 d .
C53 C 0.01366(13) -0.2760(8) -0.4720(2) 0.112(2) Uani 1 8 d .
C54 C 0.24578(8) -0.1286(3) 0.07764(13) 0.0334(6) Uani 1 8 d .
C55 C 0.28191(8) 0.5403(3) 0.22158(13) 0.0328(6) Uani 1 8 d .
C56 C 0.13421(8) 0.3361(3) 0.04928(13) 0.0335(6) Uani 1 8 d .
C57 C 0.0080(3) 1.1667(12) 0.1785(4) 0.179(4) Uani 1 8 d .
H13 H 0.02154 0.87393 0.19754 0.5095 Uiso 1 8 calc R
H20A H 0.02373 1.02781 0.12989 0.3802 Uiso 1 8 calc R
H20B H 0.06285 1.05765 0.20654 0.3802 Uiso 1 8 calc R
H21 H 0.18832 -0.17397 -0.04948 0.0440 Uiso 1 8 calc R
H22 H 0.19872 -0.01072 0.10452 0.0395 Uiso 1 8 calc R
H23 H 0.32219 0.35115 0.1081 0.0421 Uiso 1 8 calc R
H25 H 0.08878 -0.01691 -0.07437 0.0459 Uiso 1 8 calc R
H26A H 0.33281 0.39541 0.20681 0.0430 Uiso 1 8 calc R
H26B H 0.31505 0.28314 0.23108 0.0430 Uiso 1 8 calc R
H32A H 0.26827 0.50389 0.13253 0.0416 Uiso 1 8 calc R
H32B H 0.24798 0.38401 0.14987 0.0416 Uiso 1 8 calc R
H33A H 0.24031 0.83175 0.22445 0.0526 Uiso 1 8 calc R
H33B H 0.25544 0.69383 0.27276 0.0526 Uiso 1 8 calc R
H33C H 0.28796 0.79306 0.27458 0.0526 Uiso 1 8 calc R
H36A H 0.16151 0.56724 0.14317 0.0561 Uiso 1 8 calc R
H36B H 0.17481 0.72735 0.13618 0.0561 Uiso 1 8 calc R
H37A H 0.30284 0.11611 -0.01797 0.0550 Uiso 1 8 calc R
H37B H 0.30037 0.29085 -0.01059 0.0550 Uiso 1 8 calc R
H37C H 0.34232 0.20417 0.04038 0.0550 Uiso 1 8 calc R
H39A H 0.13735 0.68258 0.02224 0.0544 Uiso 1 8 calc R
H39B H 0.17486 0.57085 0.06654 0.0544 Uiso 1 8 calc R
H40A H 0.09832 0.00935 0.03526 0.0450 Uiso 1 8 calc R
H40B H 0.14161 0.0779 0.0939 0.0450 Uiso 1 8 calc R
H41 H 0.07267 0.58998 -0.05194 0.0520 Uiso 1 8 calc R
H43 H 0.11311 -0.58828 -0.24865 0.0579 Uiso 1 8 calc R
H44A H 0.07902 -0.11574 -0.16262 0.0587 Uiso 1 8 calc R
H44B H 0.11242 -0.03662 -0.16475 0.0587 Uiso 1 8 calc R
H46A H 0.11787 -0.17092 -0.31225 0.0628 Uiso 1 8 calc R
H46B H 0.13524 -0.25885 -0.34351 0.0628 Uiso 1 8 calc R
H49A H 0.14822 -0.46797 -0.27685 0.0622 Uiso 1 8 calc R
H49B H 0.17473 -0.32617 -0.23516 0.0622 Uiso 1 8 calc R
H50A H 0.09235 0.84245 0.18557 0.0775 Uiso 1 8 calc R
H50B H 0.08052 0.91856 0.12074 0.0775 Uiso 1 8 calc R
H50C H 0.06122 0.76172 0.11687 0.0775 Uiso 1 8 calc R
H51A H -0.00389 0.3127 -0.14101 0.0818 Uiso 1 8 calc R
H51B H -0.00331 0.48048 -0.12072 0.0818 Uiso 1 8 calc R
H51C H 0.01307 0.44145 -0.16058 0.0818 Uiso 1 8 calc R
H52A H 0.06965 -0.64242 -0.16753 0.0894 Uiso 1 8 calc R
H52B H 0.05687 -0.69005 -0.23677 0.0894 Uiso 1 8 calc R
H52C H 0.10071 -0.73553 -0.17152 0.0894 Uiso 1 8 calc R
H53A H -0.0011 -0.19333 -0.50229 0.1348 Uiso 1 8 calc R
H53B H 0.01363 -0.36094 -0.49533 0.1348 Uiso 1 8 calc R
H53C H 0.00022 -0.30367 -0.4532 0.1348 Uiso 1 8 calc R
H54A H 0.25475 -0.16531 0.12029 0.0400 Uiso 1 8 calc R
H54B H 0.25156 -0.20674 0.05782 0.0400 Uiso 1 8 calc R
H57A H 0.01244 1.26345 0.16674 0.2143 Uiso 1 8 calc R
H57B H -0.02106 1.14155 0.14842 0.2143 Uiso 1 8 calc R
H57C H 0.01699 1.17057 0.22296 0.2143 Uiso 1 8 calc R

loop_
_atom_site_aniso_label
_atom_site_aniso_U_11
_atom_site_aniso_U_22
_atom_site_aniso_U_33
_atom_site_aniso_U_12
_atom_site_aniso_U_13
_atom_site_aniso_U_23
O1 0.0497(11) 0.0380(10) 0.0376(10) -0.0037(8) 0.0308(9) -0.0028(8)
O2 0.0483(11) 0.0373(10) 0.0365(10) 0.0046(8) 0.0274(9) -0.0031(8)
O3 0.0412(11) 0.0378(10) 0.0404(11) 0.0004(8) 0.0234(9) 0.0024(8)
O4 0.0665(13) 0.0362(10) 0.0479(12) -0.0061(9) 0.0422(11) -0.0104(9)
O5 0.0545(12) 0.0449(11) 0.0322(11) 0.0056(9) 0.0206(10) -0.0037(9)
O6 0.0517(13) 0.0531(13) 0.0488(13) 0.0077(10) 0.0274(11) 0.0038(10)
O7 0.0489(13) 0.0515(14) 0.0738(17) -0.0096(11) 0.0291(12) -0.0154(12)
O8 0.0515(14) 0.107(2) 0.0609(16) -0.0040(15) 0.0194(13) 0.0277(16)
O9 0.0525(13) 0.0609(14) 0.0496(13) -0.0009(11) 0.0271(11) -0.0103(11)
O10 0.0672(15) 0.0504(13) 0.0581(14) -0.0198(11) 0.0410(12) -0.0083(10)
O11 0.094(2) 0.089(2) 0.0759(18) -0.0229(16) 0.0682(17) -0.0118(15)
O12 0.0744(18) 0.0702(19) 0.078(2) -0.0155(15) 0.0335(16) -0.0127(15)
O13 0.52(2) 0.223(10) 0.132(6) -0.159(12) 0.003(9) 0.052(6)
N14 0.0431(13) 0.0333(12) 0.0397(13) 0.0013(10) 0.0269(11) 0.0041(10)
N15 0.0407(12) 0.0323(11) 0.0396(12) 0.0001(9) 0.0272(11) -0.0013(9)
N16 0.0386(11) 0.0245(10) 0.0350(12) -0.0007(9) 0.0246(10) -0.0019(8)
N17 0.0415(12) 0.0262(10) 0.0349(12) -0.0035(9) 0.0253(10) -0.0038(9)
N18 0.0500(14) 0.0441(14) 0.0368(13) -0.0060(11) 0.0283(12) -0.0060(10)
N19 0.0483(14) 0.0440(14) 0.0394(13) -0.0003(11) 0.0267(12) -0.0018(11)
C20 0.053(3) 0.76(4) 0.092(6) 0.037(10) 0.020(4) -0.049(12)
C21 0.0464(15) 0.0314(13) 0.0377(14) -0.0029(11) 0.0287(13) -0.0059(11)
C22 0.0442(14) 0.0244(12) 0.0348(14) -0.0031(10) 0.0267(12) -0.0015(10)
C23 0.0375(14) 0.0307(13) 0.0384(14) -0.0004(10) 0.0242(12) 0.0012(11)
C24 0.0420(14) 0.0283(12) 0.0378(14) 0.0042(11) 0.0282(12) 0.0012(11)
C25 0.0435(15) 0.0326(13) 0.0386(15) -0.0013(11) 0.0255(13) -0.0015(11)
C26 0.0383(14) 0.0325(13) 0.0336(14) -0.0024(11) 0.0208(12) -0.0070(11)
C27 0.0390(13) 0.0312(13) 0.0353(14) 0.0024(10) 0.0248(12) 0.0030(10)
C28 0.0428(14) 0.0223(11) 0.0398(14) -0.0045(10) 0.0276(12) -0.0016(10)
C29 0.0477(15) 0.0345(14) 0.0349(14) -0.0030(12) 0.0261(13) -0.0042(11)
C30 0.0402(15) 0.0482(17) 0.0463(17) -0.0027(13) 0.0259(14) -0.0092(13)
C31 0.0457(14) 0.0248(12) 0.0379(14) -0.0033(10) 0.0296(13) -0.0021(10)
C32 0.0407(14) 0.0308(13) 0.0307(13) -0.0009(11) 0.0212(12) -0.0033(10)
C33 0.0531(17) 0.0417(15) 0.0457(17) 0.0004(13) 0.0350(15) -0.0080(13)
C34 0.0445(15) 0.0444(16) 0.0343(15) -0.0043(13) 0.0231(13) -0.0007(12)
C35 0.0500(17) 0.0330(14) 0.0459(17) -0.0080(12) 0.0278(15) -0.0046(12)
C36 0.0434(16) 0.0360(15) 0.0510(18) -0.0047(12) 0.0244(14) -0.0034(13)
C37 0.0577(18) 0.0417(16) 0.0491(17) -0.0036(14) 0.0385(16) -0.0002(13)
C38 0.0357(13) 0.0277(12) 0.0335(13) 0.0022(10) 0.0210(11) -0.0008(10)
C39 0.0525(17) 0.0328(14) 0.0575(18) -0.0028(12) 0.0374(15) 0.0052(13)
C40 0.0482(15) 0.0288(13) 0.0444(15) -0.0003(11) 0.0330(14) -0.0005(11)
C41 0.0487(16) 0.0425(16) 0.0425(16) 0.0088(13) 0.0301(14) 0.0074(13)
C42 0.061(2) 0.0445(17) 0.0421(17) -0.0107(14) 0.0278(16) -0.0031(13)
C43 0.0583(19) 0.0406(16) 0.0395(16) -0.0001(14) 0.0270(15) -0.0014(13)
C44 0.0536(17) 0.0508(18) 0.0379(16) 0.0019(14) 0.0261(14) -0.0064(13)
C45 0.0443(16) 0.0501(17) 0.0440(16) 0.0061(13) 0.0266(14) 0.0019(13)
C46 0.0432(16) 0.073(2) 0.0426(17) -0.0030(15) 0.0273(14) 0.0015(15)
C47 0.0560(18) 0.0562(19) 0.0418(16) -0.0119(15) 0.0326(15) -0.0026(14)
C48 0.0518(18) 0.069(2) 0.0433(18) -0.0047(16) 0.0303(16) -0.0022(16)
C49 0.0472(17) 0.069(2) 0.0442(17) 0.0046(15) 0.0309(15) -0.0001(15)
C50 0.065(2) 0.067(2) 0.063(2) 0.0052(18) 0.0402(19) -0.0082(18)
C51 0.0497(19) 0.076(3) 0.053(2) 0.0084(18) 0.0190(17) 0.0034(18)
C52 0.090(3) 0.058(2) 0.062(2) -0.022(2) 0.041(2) -0.0010(18)
C53 0.047(2) 0.176(6) 0.065(3) -0.021(3) 0.011(2) 0.029(3)
C54 0.0432(14) 0.0241(12) 0.0388(14) -0.0012(10) 0.0284(12) -0.0007(10)
C55 0.0372(13) 0.0292(13) 0.0351(14) -0.0030(10) 0.0240(12) -0.0014(10)
C56 0.0423(15) 0.0321(13) 0.0359(14) -0.0005(11) 0.0290(13) -0.0004(10)
C57 0.113(6) 0.200(10) 0.156(7) 0.042(6) 0.050(5) -0.035(7)

loop_
_atom_type_symbol
_atom_type_description
_atom_type_scat_dispersion_real
_atom_type_scat_dispersion_imag
_atom_type_scat_source
C C 0.0181 0.0091
;
International Tables for Crystallography
(Vol. C, Tables 4.2.6.8 and 6.1.1.4)
;
H H 0.0000 0.0000
;
International Tables for Crystallography
(Vol. C, Table 6.1.1.4)
;
O O 0.0492 0.0322
;
International Tables for Crystallography
(Vol. C, Tables 4.2.6.8 and 6.1.1.4)
;
N N 0.0311 0.0180
;
International Tables for Crystallography
(Vol. C, Tables 4.2.6.8 and 6.1.1.4)
;

loop_
_geom_angle_atom_site_label_1
_geom_angle_atom_site_label_2
_geom_angle_atom_site_label_3
_geom_angle
_geom_angle_publ_flag
C33 O2 C55 116.0(2) yes
C48 O8 C53 116.1(4) yes
C35 O9 C50 116.1(3) yes
C20 O13 C57 53.9(10) yes
C39 N14 C41 120.5(2) yes
C39 N14 C56 117.68(19) yes
C41 N14 C56 121.8(2) yes
C30 N15 C40 118.6(2) yes
C30 N15 C56 124.6(2) yes
C40 N15 C56 116.77(19) yes
C24 N16 C38 125.1(2) yes
C24 N16 C54 117.9(2) yes
C38 N16 C54 116.9(3) yes
C23 N17 C26 120.6(2) yes
C23 N17 C38 121.5(3) yes
C26 N17 C38 117.8(3) yes
C34 N18 C44 117.7(3) yes
C34 N18 C47 124.5(3) yes
C44 N18 C47 117.4(4) yes
C34 N19 C43 121.4(4) yes
C34 N19 C49 117.6(3) yes
C43 N19 C49 121.0(3) yes
O13 C20 C57 79.1(10) yes
C28 C21 C29 120.5(4) yes
C28 C22 C31 120.7(3) yes
N17 C23 C27 123.6(3) yes
O4 C24 N16 120.3(3) yes
O4 C24 C27 124.1(4) yes
N16 C24 C27 115.5(3) yes
C29 C25 C31 120.7(3) yes
N17 C26 C32 112.09(19) yes
C23 C27 C24 118.5(4) yes
C23 C27 C37 124.0(3) yes
C24 C27 C37 117.5(3) yes
C21 C28 C22 119.2(3) yes
C21 C28 C54 120.2(4) yes
C22 C28 C54 120.5(2) yes
C21 C29 C25 119.8(3) yes
C21 C29 C44 122.9(4) yes
C25 C29 C44 117.2(3) yes
O7 C30 N15 119.6(3) yes
O7 C30 C45 123.7(2) yes
N15 C30 C45 116.7(3) yes
C22 C31 C25 119.1(4) yes
C22 C31 C40 121.1(3) yes
C25 C31 C40 119.9(3) yes
C26 C32 C55 110.89(19) yes
O10 C34 N18 122.1(3) yes
O10 C34 N19 122.0(4) yes
N18 C34 N19 115.8(3) yes
O6 C35 O9 123.4(4) yes
O6 C35 C36 125.1(4) yes
O9 C35 C36 111.4(2) yes
C35 C36 C39 113.7(2) yes
O1 C38 N16 122.5(3) yes
O1 C38 N17 121.8(3) yes
N16 C38 N17 115.6(3) yes
N14 C39 C36 112.3(4) yes
N15 C40 C31 111.3(3) yes
N14 C41 C45 123.7(3) yes
C43 C42 C47 118.0(4) yes
C43 C42 C52 123.4(4) yes
C47 C42 C52 118.6(5) yes
N19 C43 C42 123.4(3) yes
N18 C44 C29 115.8(2) yes
C30 C45 C41 117.6(2) yes
C30 C45 C51 119.4(3) yes
C41 C45 C51 122.9(3) yes
C48 C46 C49 113.5(3) yes
O11 C47 N18 118.8(4) yes
O11 C47 C42 124.6(4) yes
N18 C47 C42 116.5(4) yes
O8 C48 O12 124.2(3) yes
O8 C48 C46 110.4(3) yes
O12 C48 C46 125.4(3) yes
N19 C49 C46 113.2(3) yes
N16 C54 C28 111.50(19) yes
O2 C55 O5 123.4(3) yes
O2 C55 C32 111.6(2) yes
O5 C55 C32 125.0(3) yes
O3 C56 N14 122.4(2) yes
O3 C56 N15 122.1(2) yes
N14 C56 N15 115.51(19) yes
O13 C57 C20 47.1(10) yes
C20 O13 H13 109.479 no
C57 O13 H13 163.334 no
O13 C20 H20A 115.400 no
O13 C20 H20B 115.396 no
C57 C20 H20A 115.403 no
C57 C20 H20B 115.397 no
H20A C20 H20B 112.415 no
C28 C21 H21 119.726 no
C29 C21 H21 119.725 no
C28 C22 H22 119.663 no
C31 C22 H22 119.675 no
N17 C23 H23 118.236 no
C27 C23 H23 118.187 no
C29 C25 H25 119.675 no
C31 C25 H25 119.672 no
N17 C26 H26A 109.201 no
N17 C26 H26B 109.189 no
C32 C26 H26A 109.187 no
C32 C26 H26B 109.207 no
H26A C26 H26B 107.879 no
C26 C32 H32A 109.465 no
C26 C32 H32B 109.460 no
C55 C32 H32A 109.463 no
C55 C32 H32B 109.454 no
H32A C32 H32B 108.062 no
O2 C33 H33A 109.482 no
O2 C33 H33B 109.471 no
O2 C33 H33C 109.467 no
H33A C33 H33B 109.464 no
H33A C33 H33C 109.471 no
H33B C33 H33C 109.471 no
C35 C36 H36A 108.838 no
C35 C36 H36B 108.820 no
C39 C36 H36A 108.815 no
C39 C36 H36B 108.813 no
H36A C36 H36B 107.689 no
C27 C37 H37A 109.472 no
C27 C37 H37B 109.473 no
C27 C37 H37C 109.473 no
H37A C37 H37B 109.464 no
H37A C37 H37C 109.473 no
H37B C37 H37C 109.471 no
N14 C39 H39A 109.130 no
N14 C39 H39B 109.136 no
C36 C39 H39A 109.123 no
C36 C39 H39B 109.126 no
H39A C39 H39B 107.882 no
N15 C40 H40A 109.351 no
N15 C40 H40B 109.363 no
C31 C40 H40A 109.375 no
C31 C40 H40B 109.378 no
H40A C40 H40B 107.974 no
N14 C41 H41 118.161 no
C45 C41 H41 118.150 no
N19 C43 H43 118.311 no
C42 C43 H43 118.291 no
N18 C44 H44A 108.322 no
N18 C44 H44B 108.315 no
C29 C44 H44A 108.333 no
C29 C44 H44B 108.328 no
H44A C44 H44B 107.407 no
C48 C46 H46A 108.873 no
C48 C46 H46B 108.856 no
C49 C46 H46A 108.867 no
C49 C46 H46B 108.838 no
H46A C46 H46B 107.717 no
N19 C49 H49A 108.919 no
N19 C49 H49B 108.931 no
C46 C49 H49A 108.946 no
C46 C49 H49B 108.945 no
H49A C49 H49B 107.761 no
O9 C50 H50A 109.479 no
O9 C50 H50B 109.481 no
O9 C50 H50C 109.471 no
H50A C50 H50B 109.468 no
H50A C50 H50C 109.466 no
H50B C50 H50C 109.462 no
C45 C51 H51A 109.471 no
C45 C51 H51B 109.463 no
C45 C51 H51C 109.464 no
H51A C51 H51B 109.472 no
H51A C51 H51C 109.472 no
H51B C51 H51C 109.485 no
C42 C52 H52A 109.472 no
C42 C52 H52B 109.465 no
C42 C52 H52C 109.469 no
H52A C52 H52B 109.488 no
H52A C52 H52C 109.470 no
H52B C52 H52C 109.463 no
O8 C53 H53A 109.470 no
O8 C53 H53B 109.470 no
O8 C53 H53C 109.477 no
H53A C53 H53B 109.471 no
H53A C53 H53C 109.471 no
H53B C53 H53C 109.469 no
N16 C54 H54A 109.323 no
N16 C54 H54B 109.333 no
C28 C54 H54A 109.330 no
C28 C54 H54B 109.324 no
H54A C54 H54B 107.963 no
O13 C57 H57A 156.534 no
O13 C57 H57B 83.223 no
O13 C57 H57C 83.224 no
C20 C57 H57A 109.469 no
C20 C57 H57B 109.469 no
C20 C57 H57C 109.469 no
H57A C57 H57B 109.456 no
H57A C57 H57C 109.475 no
H57B C57 H57C 109.489 no

loop_
_geom_bond_atom_site_label_1
_geom_bond_atom_site_label_2
_geom_bond_distance
_geom_bond_publ_flag
O1 C38 1.221(5) yes
O2 C33 1.450(5) yes
O2 C55 1.337(3) yes
O3 C56 1.221(3) yes
O4 C24 1.221(4) yes
O5 C55 1.205(3) yes
O6 C35 1.205(3) yes
O7 C30 1.233(4) yes
O8 C48 1.317(4) yes
O8 C53 1.454(5) yes
O9 C35 1.328(5) yes
O9 C50 1.441(6) yes
O10 C34 1.220(4) yes
O11 C47 1.225(7) yes
O12 C48 1.200(5) yes
O13 C20 1.39(3) yes
O13 C57 1.868(15) yes
N14 C39 1.471(4) yes
N14 C41 1.364(3) yes
N14 C56 1.372(3) yes
N15 C30 1.394(3) yes
N15 C40 1.481(3) yes
N15 C56 1.385(3) yes
N16 C24 1.410(5) yes
N16 C38 1.386(4) yes
N16 C54 1.487(4) yes
N17 C23 1.382(5) yes
N17 C26 1.466(4) yes
N17 C38 1.378(4) yes
N18 C34 1.387(6) yes
N18 C44 1.459(5) yes
N18 C47 1.398(5) yes
N19 C34 1.371(4) yes
N19 C43 1.376(5) yes
N19 C49 1.458(7) yes
C20 C57 1.54(2) yes
C21 C28 1.394(4) yes
C21 C29 1.379(4) yes
C22 C28 1.400(6) yes
C22 C31 1.384(4) yes
C23 C27 1.332(5) yes
C24 C27 1.453(4) yes
C25 C29 1.389(6) yes
C25 C31 1.398(4) yes
C26 C32 1.518(4) yes
C27 C37 1.500(7) yes
C28 C54 1.509(4) yes
C29 C44 1.519(4) yes
C30 C45 1.441(4) yes
C31 C40 1.512(6) yes
C32 C55 1.502(5) yes
C35 C36 1.503(5) yes
C36 C39 1.519(6) yes
C41 C45 1.340(4) yes
C42 C43 1.343(8) yes
C42 C47 1.439(6) yes
C42 C52 1.505(6) yes
C45 C51 1.496(4) yes
C46 C48 1.496(4) yes
C46 C49 1.525(5) yes
O13 H13 0.840 no
C20 H20A 0.990 no
C20 H20B 0.990 no
C21 H21 0.950 no
C22 H22 0.950 no
C23 H23 0.950 no
C25 H25 0.950 no
C26 H26A 0.990 no
C26 H26B 0.990 no
C32 H32A 0.990 no
C32 H32B 0.990 no
C33 H33A 0.980 no
C33 H33B 0.980 no
C33 H33C 0.980 no
C36 H36A 0.990 no
C36 H36B 0.990 no
C37 H37A 0.980 no
C37 H37B 0.980 no
C37 H37C 0.980 no
C39 H39A 0.990 no
C39 H39B 0.990 no
C40 H40A 0.990 no
C40 H40B 0.990 no
C41 H41 0.950 no
C43 H43 0.950 no
C44 H44A 0.990 no
C44 H44B 0.990 no
C46 H46A 0.990 no
C46 H46B 0.990 no
C49 H49A 0.990 no
C49 H49B 0.990 no
C50 H50A 0.980 no
C50 H50B 0.980 no
C50 H50C 0.980 no
C51 H51A 0.980 no
C51 H51B 0.980 no
C51 H51C 0.980 no
C52 H52A 0.980 no
C52 H52B 0.980 no
C52 H52C 0.980 no
C53 H53A 0.980 no
C53 H53B 0.980 no
C53 H53C 0.980 no
C54 H54A 0.990 no
C54 H54B 0.990 no
C57 H57A 0.980 no
C57 H57B 0.980 no
C57 H57C 0.980 no

loop_
_geom_contact_atom_site_label_1
_geom_contact_atom_site_label_2
_geom_contact_distance
_geom_contact_publ_flag
_geom_contact_site_symmetry_2
O1 C22 3.158(3) no .
O1 C23 3.527(5) no .
O1 C24 3.593(5) no .
O1 C26 2.720(3) no .
O1 C28 3.344(3) no .
O1 C32 3.351(3) no .
O1 C54 2.734(4) no .
O2 C36 3.416(4) no .
O3 C22 3.459(4) no .
O3 C30 3.570(3) no .
O3 C31 3.296(3) no .
O3 C36 3.188(4) no .
O3 C39 2.723(3) no .
O3 C40 2.716(3) no .
O3 C41 3.512(3) no .
O4 C21 3.359(5) no .
O4 C23 3.528(3) no .
O4 C28 3.392(5) no .
O4 C37 2.851(4) no .
O4 C38 3.572(4) no .
O4 C54 2.736(5) no .
O5 C26 2.788(4) no .
O5 C33 2.652(4) no .
O6 N14 3.106(4) no .
O6 C39 2.842(5) no .
O6 C41 3.000(5) no .
O6 C50 2.640(7) no .
O7 C25 3.256(5) no .
O7 C31 3.446(4) no .
O7 C40 2.722(3) no .
O7 C41 3.527(4) no .
O7 C51 2.876(5) no .
O7 C56 3.560(3) no .
O10 C43 3.515(4) no .
O10 C44 2.737(6) no .
O10 C46 3.081(5) no .
O10 C47 3.573(6) no .
O10 C49 2.707(5) no .
O11 C29 3.147(4) no .
O11 C34 3.551(6) no .
O11 C43 3.528(7) no .
O11 C44 2.672(5) no .
O11 C52 2.874(6) no .
O12 N19 3.155(4) no .
O12 C43 3.172(5) no .
O12 C49 2.845(4) no .
O12 C53 2.651(6) no .
N14 C30 2.769(4) no .
N14 C35 3.073(5) no .
N15 C22 3.506(4) no .
N15 C25 3.084(5) no .
N15 C41 2.689(4) no .
N16 C21 3.366(3) no .
N16 C22 3.238(5) no .
N16 C23 2.701(4) no .
N17 C24 2.794(4) no .
N18 C21 3.048(3) no .
N18 C43 2.696(5) no .
N19 C47 2.779(7) no .
N19 C48 3.075(4) no .
C21 C31 2.787(6) no .
C22 C29 2.779(4) no .
C22 C38 3.433(4) no .
C23 C32 3.317(6) no .
C24 C28 3.292(5) no .
C25 C28 2.778(4) no .
C25 C30 3.388(5) no .
C27 C38 2.839(6) no .
C28 C38 3.223(3) no .
C29 C34 3.470(6) no .
C29 C47 3.231(4) no .
C30 C31 3.309(4) no .
C31 C56 3.203(4) no .
C32 C38 3.232(4) no .
C34 C42 2.831(5) no .
C34 C46 3.087(6) no .
C35 C41 3.466(5) no .
C36 C41 3.408(4) no .
C36 C56 3.153(4) no .
C43 C46 3.481(6) no .
C43 C48 3.577(6) no .
C45 C56 2.832(3) no .
O1 C33 3.486(6) no 6_545
O1 C49 3.255(4) no 7_545
O2 C54 3.501(4) no 1_565
O3 C33 3.277(3) no 6_545
O3 C37 3.435(6) no 7_555
O4 C21 3.500(4) no 7_545
O4 C54 3.380(4) no 7_545
O5 O9 3.390(3) no 6_545
O5 C33 3.474(4) no 6_545
O5 C46 3.314(4) no 7_555
O6 C40 3.338(4) no 1_565
O6 C53 3.250(6) no 2_564
O7 O8 3.481(5) no 4_555
O7 O13 2.881(9) no 3_565
O7 C20 3.128(13) no 3_565
O7 C53 3.470(8) no 4_555
O8 O7 3.481(5) no 4_554
O8 N15 3.350(6) no 4_554
O8 C20 3.560(16) no 4_564
O8 C30 3.330(6) no 4_554
O9 O5 3.390(3) no 6_555
O9 O12 3.178(4) no 4_555
O9 C26 3.327(3) no 6_555
O10 C26 3.209(4) no 7_555
O10 C32 3.338(4) no 7_555
O10 C55 3.446(5) no 7_555
O11 C41 2.971(6) no 1_545
O11 C45 3.505(6) no 1_545
O12 O9 3.178(4) no 4_554
O12 C35 3.352(6) no 4_554
O12 C50 3.366(5) no 4_554
O13 O7 2.881(9) no 3_565
N15 O8 3.350(6) no 4_555
N17 C43 3.516(4) no 7_545
N19 C38 3.580(4) no 7_545
C20 O7 3.128(13) no 3_565
C20 O8 3.560(16) no 4_565
C20 C50 3.441(18) no .
C21 O4 3.500(4) no 7_545
C22 C39 3.576(4) no 1_545
C26 O9 3.327(3) no 6_545
C26 O10 3.209(4) no 7_555
C27 C27 3.598(3) no 7_555
C30 O8 3.330(6) no 4_555
C30 C53 3.503(9) no 4_555
C32 O10 3.338(4) no 7_555
C33 O1 3.486(6) no 6_555
C33 O3 3.277(3) no 6_555
C33 O5 3.474(4) no 6_555
C33 C55 3.526(5) no 6_555
C35 O12 3.352(6) no 4_555
C35 C40 3.551(5) no 1_565
C37 O3 3.435(6) no 7_555
C37 C56 3.492(7) no 7_555
C38 N19 3.580(4) no 7_545
C38 C49 3.507(4) no 7_545
C39 C22 3.576(4) no 1_565
C40 O6 3.338(4) no 1_545
C40 C35 3.551(5) no 1_545
C41 O11 2.971(6) no 1_565
C43 N17 3.516(4) no 7_545
C45 O11 3.505(6) no 1_565
C46 O5 3.314(4) no 7_555
C49 O1 3.255(4) no 7_545
C49 C38 3.507(4) no 7_545
C50 O12 3.366(5) no 4_555
C50 C20 3.441(18) no .
C53 O6 3.250(6) no 2_544
C53 O7 3.470(8) no 4_554
C53 C30 3.503(9) no 4_554
C54 O2 3.501(4) no 1_545
C54 O4 3.380(4) no 7_545
C55 O10 3.446(5) no 7_555
C55 C33 3.526(5) no 6_545
C56 C37 3.492(7) no 7_555
O1 H22 2.5072 no .
O1 H26B 2.4038 no .
O1 H32B 2.9267 no .
O1 H54A 2.4181 no .
O2 H32A 2.4800 no .
O2 H32B 2.6814 no .
O2 H36A 3.3561 no .
O2 H36B 2.7859 no .
O2 H39B 3.0838 no .
O3 H22 3.1606 no .
O3 H32B 2.7293 no .
O3 H36A 2.6661 no .
O3 H39B 2.4999 no .
O3 H40B 2.4133 no .
O4 H21 2.8549 no .
O4 H37A 2.4006 no .
O4 H37B 3.4907 no .
O4 H37C 3.5263 no .
O4 H54B 2.4021 no .
O5 H26A 2.8679 no .
O5 H26B 2.5667 no .
O5 H32A 3.0926 no .
O5 H32B 2.9455 no .
O5 H33B 2.6352 no .
O5 H33C 2.6007 no .
O6 H36A 3.0587 no .
O6 H36B 2.9864 no .
O6 H39A 2.6889 no .
O6 H41 2.6535 no .
O6 H50B 2.6190 no .
O6 H50C 2.5933 no .
O7 H25 2.5315 no .
O7 H40A 2.3592 no .
O7 H40B 3.5803 no .
O7 H51A 2.4408 no .
O7 H51B 3.5424 no .
O7 H51C 3.5241 no .
O8 H46A 2.4404 no .
O8 H46B 2.6200 no .
O9 H36A 2.5183 no .
O9 H36B 2.5922 no .
O10 H21 3.0790 no .
O10 H44A 3.5341 no .
O10 H44B 2.3176 no .
O10 H46A 2.5198 no .
O10 H49B 2.5450 no .
O11 H44A 2.4538 no .
O11 H52A 2.4386 no .
O11 H52B 3.4944 no .
O11 H52C 3.5663 no .
O12 H43 2.9020 no .
O12 H46A 3.0735 no .
O12 H46B 2.9478 no .
O12 H49A 2.6735 no .
O12 H53B 2.6091 no .
O12 H53C 2.6353 no .
N14 H36A 2.6493 no .
N14 H36B 3.3174 no .
N15 H25 2.9802 no .
N16 H21 3.4557 no .
N16 H22 3.2379 no .
N17 H32A 2.7186 no .
N17 H32B 2.6382 no .
N18 H21 2.8109 no .
N19 H46A 2.6647 no .
N19 H46B 3.3189 no .
C21 H22 3.2675 no .
C21 H25 3.2499 no .
C21 H44A 3.3138 no .
C21 H44B 2.9035 no .
C21 H54A 3.2479 no .
C21 H54B 2.5912 no .
C22 H21 3.2690 no .
C22 H25 3.2552 no .
C22 H40A 3.1739 no .
C22 H40B 2.5703 no .
C22 H54A 2.6648 no .
C22 H54B 3.3036 no .
C23 H26A 2.5654 no .
C23 H26B 3.2224 no .
C23 H32A 3.1535 no .
C23 H37A 3.2747 no .
C23 H37B 2.7680 no .
C23 H37C 2.7680 no .
C24 H21 3.4735 no .
C24 H23 3.2547 no .
C24 H37A 2.5242 no .
C24 H37B 3.1540 no .
C24 H37C 3.1532 no .
C24 H54A 3.2471 no .
C24 H54B 2.5598 no .
C25 H21 3.2520 no .
C25 H22 3.2574 no .
C25 H40A 2.7395 no .
C25 H40B 3.3207 no .
C25 H44A 2.5060 no .
C25 H44B 2.9696 no .
C26 H23 2.6133 no .
C30 H25 2.8868 no .
C30 H40A 2.5452 no .
C30 H40B 3.2239 no .
C30 H41 3.2412 no .
C30 H51A 2.5535 no .
C30 H51B 3.1762 no .
C30 H51C 3.1466 no .
C32 H23 3.3588 no .
C32 H39B 3.4204 no .
C33 H36B 2.8885 no .
C34 H21 3.0956 no .
C34 H43 3.2378 no .
C34 H44A 3.1183 no .
C34 H44B 2.4472 no .
C34 H46A 2.7904 no .
C34 H49A 3.2264 no .
C34 H49B 2.5997 no .
C35 H39A 2.6974 no .
C35 H39B 3.3635 no .
C35 H41 3.3640 no .
C35 H50A 3.1635 no .
C35 H50B 2.5889 no .
C35 H50C 2.5888 no .
C36 H33A 3.3549 no .
C36 H41 3.5072 no .
C37 H23 2.6508 no .
C38 H22 3.0807 no .
C38 H23 3.2494 no .
C38 H26A 3.2099 no .
C38 H26B 2.5315 no .
C38 H32B 2.9806 no .
C38 H54A 2.5434 no .
C38 H54B 3.2279 no .
C39 H41 2.5956 no .
C40 H22 2.6765 no .
C40 H25 2.6659 no .
C41 H39A 2.5216 no .
C41 H39B 3.1662 no .
C41 H51A 3.2722 no .
C41 H51B 2.7544 no .
C41 H51C 2.7544 no .
C43 H49A 2.5084 no .
C43 H49B 3.1382 no .
C43 H52A 3.2846 no .
C43 H52B 2.7716 no .
C43 H52C 2.7717 no .
C44 H21 2.7131 no .
C44 H25 2.6091 no .
C47 H43 3.2449 no .
C47 H44A 2.5539 no .
C47 H44B 3.2281 no .
C47 H52A 2.5438 no .
C47 H52B 3.1449 no .
C47 H52C 3.1705 no .
C48 H43 3.5486 no .
C48 H49A 2.6958 no .
C48 H49B 3.3582 no .
C48 H53A 3.1641 no .
C48 H53B 2.5948 no .
C48 H53C 2.5948 no .
C49 H43 2.6102 no .
C51 H41 2.6350 no .
C52 H43 2.6548 no .
C54 H21 2.6673 no .
C54 H22 2.6800 no .
C55 H26A 2.7155 no .
C55 H26B 2.6327 no .
C55 H33A 3.1776 no .
C55 H33B 2.6011 no .
C55 H33C 2.6011 no .
C56 H36A 2.8690 no .
C56 H39A 3.2276 no .
C56 H39B 2.5724 no .
C56 H40A 3.2237 no .
C56 H40B 2.5391 no .
C56 H41 3.2311 no .
H13 H20A 2.2971 no .
H13 H20B 2.2951 no .
H13 H57A 3.5751 no .
H13 H57B 2.7957 no .
H13 H57C 2.7941 no .
H20A H57A 2.4980 no .
H20A H57B 2.4279 no .
H20A H57C 2.9202 no .
H20B H57A 2.4980 no .
H20B H57B 2.9202 no .
H20B H57C 2.4277 no .
H21 H44B 2.9720 no .
H21 H54A 3.4925 no .
H21 H54B 2.4000 no .
H22 H40A 3.3811 no .
H22 H40B 2.3583 no .
H22 H54A 2.5250 no .
H22 H54B 3.5790 no .
H23 H26A 2.3709 no .
H23 H26B 3.4676 no .
H23 H32A 3.0231 no .
H23 H37A 3.5716 no .
H23 H37B 2.6991 no .
H23 H37C 2.7297 no .
H25 H40A 2.6540 no .
H25 H44A 2.2669 no .
H25 H44B 3.0807 no .
H26A H32A 2.3450 no .
H26A H32B 2.8643 no .
H26B H32A 2.8641 no .
H26B H32B 2.4092 no .
H32A H39B 3.1898 no .
H32B H39B 2.9426 no .
H33A H36A 3.5159 no .
H33A H36B 2.4228 no .
H33B H36A 3.4202 no .
H33B H36B 3.0487 no .
H36A H39A 2.8600 no .
H36A H39B 2.3916 no .
H36B H39A 2.3951 no .
H36B H39B 2.3080 no .
H39A H41 2.2923 no .
H39B H41 3.3811 no .
H41 H51A 3.5597 no .
H41 H51B 2.6806 no .
H41 H51C 2.7041 no .
H43 H49A 2.2811 no .
H43 H49B 3.3458 no .
H43 H52A 3.5770 no .
H43 H52B 2.7085 no .
H43 H52C 2.7214 no .
H46A H49A 2.8633 no .
H46A H49B 2.3941 no .
H46B H49A 2.3948 no .
H46B H49B 2.3124 no .
O1 H33A 3.2023 no 1_545
O1 H33B 2.5223 no 6_545
O1 H33C 3.3855 no 1_545
O1 H49A 2.8454 no 7_545
O1 H49B 2.8298 no 7_545
O2 H33A 3.5072 no 6_545
O2 H49B 2.8513 no 7_555
O2 H54A 2.5750 no 1_565
O3 H33B 3.0598 no 6_545
O3 H33C 2.6428 no 6_545
O3 H37A 3.0213 no 7_555
O3 H37B 3.3704 no 7_555
O3 H37C 3.3521 no 7_555
O3 H46B 2.7054 no 4_555
O4 H21 2.8993 no 7_545
O4 H23 3.4436 no 7_555
O4 H32A 2.8395 no 7_555
O4 H54B 2.4851 no 7_545
O5 H22 3.2534 no 6_555
O5 H33A 2.5922 no 6_545
O5 H36B 3.2259 no 6_545
O5 H40B 2.6732 no 6_555
O5 H46A 2.9684 no 7_555
O5 H46B 2.8630 no 7_555
O5 H49B 3.2468 no 7_555
O6 H40A 2.5241 no 1_565
O6 H40B 3.5711 no 1_565
O6 H53A 2.9487 no 2_564
O6 H53B 3.5412 no 2_564
O6 H53C 2.7871 no 2_564
O7 H13 2.8692 no 3_565
O7 H20A 2.6034 no 3_565
O7 H53A 3.0690 no 4_555
O7 H53B 3.3631 no 4_555
O7 H57B 3.0888 no 3_565
O8 H20A 3.0054 no 4_564
O8 H20B 3.5140 no 4_564
O8 H40A 3.3342 no 4_554
O8 H50B 2.9730 no 4_564
O9 H26A 3.2032 no 6_555
O9 H26B 2.5646 no 6_555
O9 H40A 3.5040 no 1_565
O9 H43 3.1332 no 4_555
O9 H49A 2.9353 no 4_555
O10 H20B 2.9689 no 4_564
O10 H23 3.1428 no 7_555
O10 H26A 2.3918 no 7_555
O10 H32A 2.9748 no 7_555
O11 H39A 3.3921 no 1_545
O11 H41 2.5003 no 1_545
O11 H51C 2.9413 no 1_545
O11 H57A 3.5862 no 3_565
O11 H57B 3.1428 no 3_565
O11 H57C 3.4107 no 4_564
O12 H50C 2.7645 no 4_554
O12 H51B 2.7353 no 2_544
O12 H53B 3.3811 no 3_544
O13 H25 3.4388 no 3_565
O13 H44A 3.2845 no 4_565
O13 H44B 3.4860 no 4_565
O13 H50A 3.5585 no .
O13 H51A 2.7435 no 3_565
O13 H52B 2.9197 no 4_555
N14 H37A 3.3866 no 7_555
N14 H37C 3.3008 no 7_555
N15 H37C 3.3937 no 7_555
N15 H46B 3.0372 no 4_555
N16 H37B 2.9273 no 7_555
N16 H49B 3.4479 no 7_545
N17 H37B 3.3827 no 7_555
N17 H43 3.1861 no 7_545
N18 H20B 3.1582 no 4_564
N18 H57C 3.2872 no 4_564
C20 H44A 3.4860 no 4_565
C20 H44B 3.3888 no 4_565
C20 H46A 3.5161 no 4_565
C20 H50A 2.9641 no .
C20 H50B 3.2762 no .
C20 H50C 3.5428 no .
C20 H51A 3.3956 no 3_565
C20 H53C 3.5610 no 4_565
C21 H23 3.2379 no 7_555
C21 H37B 3.1989 no 7_555
C21 H39A 3.2178 no 1_545
C22 H36B 3.0959 no 1_545
C22 H37B 2.8441 no 7_555
C22 H39A 2.9633 no 1_545
C23 H43 3.5022 no 7_545
C23 H52C 3.0194 no 7_545
C24 H21 3.5219 no 7_545
C24 H37B 3.2027 no 7_555
C25 H37B 3.5428 no 7_555
C25 H37C 3.3906 no 7_555
C25 H39A 2.9217 no 1_545
C25 H57B 3.2954 no 3_565
C26 H33B 3.5434 no 6_545
C26 H43 3.4576 no 7_545
C26 H50A 3.3072 no 6_545
C27 H52C 3.3363 no 7_545
C28 H37B 2.8432 no 7_555
C28 H39A 3.1432 no 1_545
C28 H39B 3.4441 no 1_545
C29 H23 3.3319 no 7_555
C29 H37B 3.5260 no 7_555
C29 H39A 3.1237 no 1_545
C30 H53A 3.4428 no 4_555
C30 H53B 3.1715 no 4_555
C31 H36B 3.4627 no 1_545
C31 H37B 3.2153 no 7_555
C31 H37C 3.3897 no 7_555
C31 H39A 2.8587 no 1_545
C32 H33A 3.3463 no 6_545
C32 H33B 3.3369 no 6_545
C32 H37A 3.2127 no 7_555
C33 H26B 3.5480 no 6_555
C33 H32B 3.1774 no 6_555
C33 H46B 3.4217 no 7_555
C33 H49B 2.9757 no 7_555
C33 H54A 3.2527 no 1_565
C34 H20B 2.9697 no 4_564
C34 H26A 3.5874 no 7_555
C35 H26B 3.5668 no 6_555
C35 H40A 2.9533 no 1_565
C35 H40B 3.4658 no 1_565
C35 H49A 3.4767 no 4_555
C36 H49A 3.4294 no 4_555
C37 H32B 3.4342 no 7_555
C37 H39B 3.4446 no 7_555
C37 H52C 3.4399 no 7_545
C38 H33B 3.5463 no 6_545
C38 H37B 3.0630 no 7_555
C38 H43 3.5195 no 7_545
C38 H49A 3.1970 no 7_545
C38 H49B 3.2081 no 7_545
C39 H37A 3.3570 no 7_555
C40 H46B 3.0845 no 4_555
C40 H50B 3.5725 no 1_545
C41 H52A 3.4567 no 1_565
C43 H50A 3.5913 no 4_554
C44 H20B 3.1391 no 4_564
C44 H23 3.4391 no 7_555
C44 H52C 3.5172 no 1_565
C44 H57B 3.5754 no 3_565
C44 H57C 3.2033 no 4_564
C45 H52A 3.1750 no 1_565
C45 H53B 3.1229 no 4_555
C46 H20B 3.5557 no 4_564
C46 H33C 3.1695 no 7_555
C46 H36A 3.5391 no 4_554
C46 H40B 3.2558 no 4_554
C46 H50B 3.4613 no 4_564
C47 H57C 3.3510 no 4_564
C48 H51B 3.5334 no 2_544
C49 H33C 2.9794 no 7_555
C49 H36A 3.3809 no 4_554
C49 H54A 3.4624 no 7_545
C50 H20A 3.0106 no .
C50 H20B 3.1738 no .
C50 H26A 3.2977 no 6_555
C50 H26B 3.3513 no 6_555
C50 H40A 3.5900 no 1_565
C50 H43 3.1408 no 4_555
C50 H46A 3.3213 no 4_565
C50 H51A 3.5939 no 3_565
C50 H53A 3.1545 no 2_564
C51 H13 2.9254 no 3_565
C51 H50C 3.5318 no 3_565
C51 H52A 3.2336 no 1_565
C51 H52B 2.9983 no 2_564
C51 H53B 3.4130 no 4_555
C51 H53C 3.5669 no 2_564
C51 H57A 3.1069 no 3_575
C52 H13 3.0489 no 4_554
C52 H37C 3.2535 no 7_545
C52 H44B 3.5801 no 1_545
C52 H51A 3.4628 no 2_544
C52 H51C 3.4754 no 1_545
C52 H51C 3.4828 no 2_544
C53 H20A 3.3060 no 4_564
C53 H50C 3.0966 no 2_544
C53 H51B 3.4945 no 2_544
C53 H53B 3.4004 no 3_544
C54 H32A 3.5049 no 1_545
C54 H37B 3.4492 no 7_555
C54 H49B 3.3523 no 7_545
C55 H33A 2.8316 no 6_545
C55 H33B 3.5370 no 6_545
C55 H46A 3.4919 no 7_555
C55 H46B 3.5158 no 7_555
C55 H49B 3.0427 no 7_555
C55 H54A 3.4155 no 1_565
C56 H37A 3.2253 no 7_555
C56 H37C 3.0733 no 7_555
C56 H46B 2.8673 no 4_555
C57 H25 3.4529 no 3_565
C57 H44A 3.4182 no 3_565
C57 H44A 3.3224 no 4_565
C57 H51B 3.4789 no 3_575
C57 H53C 3.4832 no 4_565
C57 H57C 3.3299 no 2_555
H13 O7 2.8692 no 3_565
H13 C51 2.9254 no 3_565
H13 C52 3.0489 no 4_555
H13 H44B 3.5490 no 4_565
H13 H50A 3.1672 no .
H13 H50C 3.5423 no .
H13 H51A 2.0550 no 3_565
H13 H51C 3.0651 no 3_565
H13 H52A 3.4788 no 4_555
H13 H52B 2.1787 no 4_555
H13 H52C 3.1933 no 4_555
H20A O7 2.6034 no 3_565
H20A O8 3.0054 no 4_565
H20A C50 3.0106 no .
H20A C53 3.3060 no 4_565
H20A H46A 3.4634 no 4_565
H20A H50A 2.8179 no .
H20A H50B 2.7079 no .
H20A H50C 2.9978 no .
H20A H51A 3.2428 no 3_565
H20A H53A 3.4842 no 2_564
H20A H53A 3.2941 no 4_565
H20A H53C 3.0425 no 4_565
H20B O8 3.5140 no 4_565
H20B O10 2.9689 no 4_565
H20B N18 3.1582 no 4_565
H20B C34 2.9697 no 4_565
H20B C44 3.1391 no 4_565
H20B C46 3.5557 no 4_565
H20B C50 3.1738 no .
H20B H44A 3.1001 no 4_565
H20B H44B 2.6540 no 4_565
H20B H46A 2.8180 no 4_565
H20B H50A 2.5343 no .
H20B H50B 3.0358 no .
H20B H50C 3.5297 no .
H21 O4 2.8993 no 7_545
H21 C24 3.5219 no 7_545
H21 H23 3.1952 no 7_555
H21 H54B 2.8568 no 7_545
H22 O5 3.2534 no 6_545
H22 H33A 2.8550 no 1_545
H22 H33B 3.1283 no 6_545
H22 H36B 2.8800 no 1_545
H22 H37B 3.1792 no 7_555
H22 H39A 3.4679 no 1_545
H23 O4 3.4436 no 7_555
H23 O10 3.1428 no 7_555
H23 C21 3.2379 no 7_555
H23 C29 3.3319 no 7_555
H23 C44 3.4391 no 7_555
H23 H21 3.1952 no 7_555
H23 H44B 2.7248 no 7_555
H23 H52C 2.7502 no 7_545
H25 O13 3.4388 no 3_565
H25 C57 3.4529 no 3_565
H25 H39A 3.3937 no 1_545
H25 H57B 2.4930 no 3_565
H26A O9 3.2032 no 6_545
H26A O10 2.3918 no 7_555
H26A C34 3.5874 no 7_555
H26A C50 3.2977 no 6_545
H26A H43 3.3030 no 7_545
H26A H44B 3.3406 no 7_555
H26A H46A 3.3179 no 7_555
H26A H50A 2.6487 no 6_545
H26B O9 2.5646 no 6_545
H26B C33 3.5480 no 6_545
H26B C35 3.5668 no 6_545
H26B C50 3.3513 no 6_545
H26B H33A 3.1933 no 6_545
H26B H33B 2.9871 no 6_545
H26B H36A 3.4081 no 6_545
H26B H36B 3.2707 no 6_545
H26B H43 3.2500 no 7_545
H26B H49A 3.0989 no 7_545
H26B H50A 3.0843 no 6_545
H32A O4 2.8395 no 7_555
H32A O10 2.9748 no 7_555
H32A C54 3.5049 no 1_565
H32A H37A 2.8193 no 7_555
H32A H54A 3.0191 no 1_565
H32A H54B 3.0741 no 1_565
H32B C33 3.1774 no 6_545
H32B C37 3.4342 no 7_555
H32B H33A 3.0504 no 6_545
H32B H33B 2.7259 no 6_545
H32B H33C 3.2404 no 6_545
H32B H37A 2.7128 no 7_555
H32B H37B 3.2797 no 7_555
H33A O1 3.2023 no 1_565
H33A O2 3.5072 no 6_555
H33A O5 2.5922 no 6_555
H33A C32 3.3463 no 6_555
H33A C55 2.8316 no 6_555
H33A H22 2.8550 no 1_565
H33A H26B 3.1933 no 6_555
H33A H32B 3.0504 no 6_555
H33A H33B 3.2719 no 6_555
H33A H49B 3.3743 no 7_555
H33A H54A 3.1361 no 1_565
H33B O1 2.5223 no 6_555
H33B O3 3.0598 no 6_555
H33B C26 3.5434 no 6_555
H33B C32 3.3369 no 6_555
H33B C38 3.5463 no 6_555
H33B C55 3.5370 no 6_555
H33B H22 3.1283 no 6_555
H33B H26B 2.9871 no 6_555
H33B H32B 2.7259 no 6_555
H33B H33A 3.2719 no 6_545
H33C O1 3.3855 no 1_565
H33C O3 2.6428 no 6_555
H33C C46 3.1695 no 7_555
H33C C49 2.9794 no 7_555
H33C H32B 3.2404 no 6_555
H33C H36A 3.0959 no 6_555
H33C H40B 3.4255 no 6_555
H33C H46A 3.5770 no 7_555
H33C H46B 2.5384 no 7_555
H33C H49A 3.0617 no 7_555
H33C H49B 2.3578 no 7_555
H33C H54A 3.3851 no 1_565
H36A C46 3.5391 no 4_555
H36A C49 3.3809 no 4_555
H36A H26B 3.4081 no 6_555
H36A H33C 3.0959 no 6_545
H36A H46B 3.0893 no 4_555
H36A H49A 2.6330 no 4_555
H36B O5 3.2259 no 6_555
H36B C22 3.0959 no 1_565
H36B C31 3.4627 no 1_565
H36B H22 2.8800 no 1_565
H36B H26B 3.2707 no 6_555
H36B H40B 3.3553 no 1_565
H37A O3 3.0213 no 7_555
H37A N14 3.3866 no 7_555
H37A C32 3.2127 no 7_555
H37A C39 3.3570 no 7_555
H37A C56 3.2253 no 7_555
H37A H32A 2.8193 no 7_555
H37A H32B 2.7128 no 7_555
H37A H39B 2.6064 no 7_555
H37B O3 3.3704 no 7_555
H37B N16 2.9273 no 7_555
H37B N17 3.3827 no 7_555
H37B C21 3.1989 no 7_555
H37B C22 2.8441 no 7_555
H37B C24 3.2027 no 7_555
H37B C25 3.5428 no 7_555
H37B C28 2.8432 no 7_555
H37B C29 3.5260 no 7_555
H37B C31 3.2153 no 7_555
H37B C38 3.0630 no 7_555
H37B C54 3.4492 no 7_555
H37B H22 3.1792 no 7_555
H37B H32B 3.2797 no 7_555
H37C O3 3.3521 no 7_555
H37C N14 3.3008 no 7_555
H37C N15 3.3937 no 7_555
H37C C25 3.3906 no 7_555
H37C C31 3.3897 no 7_555
H37C C52 3.2535 no 7_545
H37C C56 3.0733 no 7_555
H37C H39B 3.4691 no 7_555
H37C H52A 3.1196 no 7_545
H37C H52C 2.7233 no 7_545
H39A O11 3.3921 no 1_565
H39A C21 3.2178 no 1_565
H39A C22 2.9633 no 1_565
H39A C25 2.9217 no 1_565
H39A C28 3.1432 no 1_565
H39A C29 3.1237 no 1_565
H39A C31 2.8587 no 1_565
H39A H22 3.4679 no 1_565
H39A H25 3.3937 no 1_565
H39A H40A 3.4857 no 1_565
H39B C28 3.4441 no 1_565
H39B C37 3.4446 no 7_555
H39B H37A 2.6064 no 7_555
H39B H37C 3.4691 no 7_555
H39B H54A 3.5966 no 1_565
H40A O6 2.5241 no 1_545
H40A O8 3.3342 no 4_555
H40A O9 3.5040 no 1_545
H40A C35 2.9533 no 1_545
H40A C50 3.5900 no 1_545
H40A H39A 3.4857 no 1_545
H40A H46B 3.3870 no 4_555
H40A H50B 2.8790 no 1_545
H40B O5 2.6732 no 6_545
H40B O6 3.5711 no 1_545
H40B C35 3.4658 no 1_545
H40B C46 3.2558 no 4_555
H40B H33C 3.4255 no 6_545
H40B H36B 3.3553 no 1_545
H40B H46A 3.2764 no 4_555
H40B H46B 2.4422 no 4_555
H40B H50B 3.3555 no 1_545
H41 O11 2.5003 no 1_565
H41 H53C 3.2668 no 2_564
H41 H57A 3.1885 no 3_575
H41 H57B 3.1868 no 3_575
H43 O9 3.1332 no 4_554
H43 N17 3.1861 no 7_545
H43 C23 3.5022 no 7_545
H43 C26 3.4576 no 7_545
H43 C38 3.5195 no 7_545
H43 C50 3.1408 no 4_554
H43 H26A 3.3030 no 7_545
H43 H26B 3.2500 no 7_545
H43 H50A 2.6713 no 4_554
H43 H50C 3.1783 no 4_554
H44A O13 3.2845 no 4_564
H44A C20 3.4860 no 4_564
H44A C57 3.4182 no 3_565
H44A C57 3.3224 no 4_564
H44A H20B 3.1001 no 4_564
H44A H52C 3.5935 no 1_565
H44A H57B 2.6717 no 3_565
H44A H57C 3.3048 no 3_565
H44A H57C 2.5131 no 4_564
H44B O13 3.4860 no 4_564
H44B C20 3.3888 no 4_564
H44B C52 3.5801 no 1_565
H44B H13 3.5490 no 4_564
H44B H20B 2.6540 no 4_564
H44B H23 2.7248 no 7_555
H44B H26A 3.3406 no 7_555
H44B H52C 2.7478 no 1_565
H44B H57C 3.3831 no 4_564
H46A O5 2.9684 no 7_555
H46A C20 3.5161 no 4_564
H46A C50 3.3213 no 4_564
H46A C55 3.4919 no 7_555
H46A H20A 3.4634 no 4_564
H46A H20B 2.8180 no 4_564
H46A H26A 3.3179 no 7_555
H46A H33C 3.5770 no 7_555
H46A H40B 3.2764 no 4_554
H46A H50A 3.1388 no 4_564
H46A H50B 2.7038 no 4_564
H46B O3 2.7054 no 4_554
H46B O5 2.8630 no 7_555
H46B N15 3.0372 no 4_554
H46B C33 3.4217 no 7_555
H46B C40 3.0845 no 4_554
H46B C55 3.5158 no 7_555
H46B C56 2.8673 no 4_554
H46B H33C 2.5384 no 7_555
H46B H36A 3.0893 no 4_554
H46B H40A 3.3870 no 4_554
H46B H40B 2.4422 no 4_554
H46B H50B 3.5875 no 4_564
H49A O1 2.8454 no 7_545
H49A O9 2.9353 no 4_554
H49A C35 3.4767 no 4_554
H49A C36 3.4294 no 4_554
H49A C38 3.1970 no 7_545
H49A H26B 3.0989 no 7_545
H49A H33C 3.0617 no 7_555
H49A H36A 2.6330 no 4_554
H49B O1 2.8298 no 7_545
H49B O2 2.8513 no 7_555
H49B O5 3.2468 no 7_555
H49B N16 3.4479 no 7_545
H49B C33 2.9757 no 7_555
H49B C38 3.2081 no 7_545
H49B C54 3.3523 no 7_545
H49B C55 3.0427 no 7_555
H49B H33A 3.3743 no 7_555
H49B H33C 2.3578 no 7_555
H49B H54A 2.5973 no 7_545
H50A O13 3.5585 no .
H50A C20 2.9641 no .
H50A C26 3.3072 no 6_555
H50A C43 3.5913 no 4_555
H50A H13 3.1672 no .
H50A H20A 2.8179 no .
H50A H20B 2.5343 no .
H50A H26A 2.6487 no 6_555
H50A H26B 3.0843 no 6_555
H50A H43 2.6713 no 4_555
H50A H46A 3.1388 no 4_565
H50A H51A 3.4038 no 3_565
H50A H52B 3.4551 no 4_555
H50B O8 2.9730 no 4_565
H50B C20 3.2762 no .
H50B C40 3.5725 no 1_565
H50B C46 3.4613 no 4_565
H50B H20A 2.7079 no .
H50B H20B 3.0358 no .
H50B H40A 2.8790 no 1_565
H50B H40B 3.3555 no 1_565
H50B H46A 2.7038 no 4_565
H50B H46B 3.5875 no 4_565
H50B H53A 2.9808 no 2_564
H50C O12 2.7645 no 4_555
H50C C20 3.5428 no .
H50C C51 3.5318 no 3_565
H50C C53 3.0966 no 2_564
H50C H13 3.5423 no .
H50C H20A 2.9978 no .
H50C H20B 3.5297 no .
H50C H43 3.1783 no 4_555
H50C H51A 2.9031 no 3_565
H50C H51B 3.3039 no 3_565
H50C H53A 2.4774 no 2_564
H50C H53B 2.9655 no 2_564
H50C H53C 3.4188 no 2_564
H51A O13 2.7435 no 3_565
H51A C20 3.3956 no 3_565
H51A C50 3.5939 no 3_565
H51A C52 3.4628 no 2_564
H51A H13 2.0550 no 3_565
H51A H20A 3.2428 no 3_565
H51A H50A 3.4038 no 3_565
H51A H50C 2.9031 no 3_565
H51A H52A 3.5599 no 1_565
H51A H52B 2.5240 no 2_564
H51A H53B 3.4393 no 4_555
H51B O12 2.7353 no 2_564
H51B C48 3.5334 no 2_564
H51B C53 3.4945 no 2_564
H51B C57 3.4789 no 3_575
H51B H50C 3.3039 no 3_565
H51B H52B 3.3116 no 2_564
H51B H53B 3.0944 no 4_555
H51B H53C 2.6930 no 2_564
H51B H57A 2.5246 no 3_575
H51C O11 2.9413 no 1_565
H51C C52 3.4754 no 1_565
H51C C52 3.4828 no 2_564
H51C H13 3.0651 no 3_565
H51C H52A 2.5878 no 1_565
H51C H52B 2.7258 no 2_564
H51C H57A 2.8356 no 3_575
H52A C41 3.4567 no 1_545
H52A C45 3.1750 no 1_545
H52A C51 3.2336 no 1_545
H52A H13 3.4788 no 4_554
H52A H37C 3.1196 no 7_545
H52A H51A 3.5599 no 1_545
H52A H51C 2.5878 no 1_545
H52B O13 2.9197 no 4_554
H52B C51 2.9983 no 2_544
H52B H13 2.1787 no 4_554
H52B H50A 3.4551 no 4_554
H52B H51A 2.5240 no 2_544
H52B H51B 3.3116 no 2_544
H52B H51C 2.7258 no 2_544
H52C C23 3.0194 no 7_545
H52C C27 3.3363 no 7_545
H52C C37 3.4399 no 7_545
H52C C44 3.5172 no 1_545
H52C H13 3.1933 no 4_554
H52C H23 2.7502 no 7_545
H52C H37C 2.7233 no 7_545
H52C H44A 3.5935 no 1_545
H52C H44B 2.7478 no 1_545
H53A O6 2.9487 no 2_544
H53A O7 3.0690 no 4_554
H53A C30 3.4428 no 4_554
H53A C50 3.1545 no 2_544
H53A H20A 3.4842 no 2_544
H53A H20A 3.2941 no 4_564
H53A H50B 2.9808 no 2_544
H53A H50C 2.4774 no 2_544
H53A H53A 3.4919 no 3_554
H53B O6 3.5412 no 2_544
H53B O7 3.3631 no 4_554
H53B O12 3.3811 no 3_544
H53B C30 3.1715 no 4_554
H53B C45 3.1229 no 4_554
H53B C51 3.4130 no 4_554
H53B C53 3.4004 no 3_544
H53B H50C 2.9655 no 2_544
H53B H51A 3.4393 no 4_554
H53B H51B 3.0944 no 4_554
H53B H53B 2.7037 no 3_544
H53B H53C 3.2178 no 3_544
H53C O6 2.7871 no 2_544
H53C C20 3.5610 no 4_564
H53C C51 3.5669 no 2_544
H53C C57 3.4832 no 4_564
H53C H20A 3.0425 no 4_564
H53C H41 3.2668 no 2_544
H53C H50C 3.4188 no 2_544
H53C H51B 2.6930 no 2_544
H53C H53B 3.2178 no 3_544
H53C H57A 2.8769 no 4_564
H53C H57B 3.5961 no 4_564
H54A O2 2.5750 no 1_545
H54A C33 3.2527 no 1_545
H54A C49 3.4624 no 7_545
H54A C55 3.4155 no 1_545
H54A H32A 3.0191 no 1_545
H54A H33A 3.1361 no 1_545
H54A H33C 3.3851 no 1_545
H54A H39B 3.5966 no 1_545
H54A H49B 2.5973 no 7_545
H54B O4 2.4851 no 7_545
H54B H21 2.8568 no 7_545
H54B H32A 3.0741 no 1_545
H54B H54B 3.0513 no 7_545
H57A O11 3.5862 no 3_565
H57A C51 3.1069 no 3_575
H57A H41 3.1885 no 3_575
H57A H51B 2.5246 no 3_575
H57A H51C 2.8356 no 3_575
H57A H53C 2.8769 no 4_565
H57B O7 3.0888 no 3_565
H57B O11 3.1428 no 3_565
H57B C25 3.2954 no 3_565
H57B C44 3.5754 no 3_565
H57B H25 2.4930 no 3_565
H57B H41 3.1868 no 3_575
H57B H44A 2.6717 no 3_565
H57B H53C 3.5961 no 4_565
H57B H57C 3.2765 no 2_555
H57C O11 3.4107 no 4_565
H57C N18 3.2872 no 4_565
H57C C44 3.2033 no 4_565
H57C C47 3.3510 no 4_565
H57C C57 3.3299 no 2_555
H57C H44A 3.3048 no 3_565
H57C H44A 2.5131 no 4_565
H57C H44B 3.3831 no 4_565
H57C H57B 3.2765 no 2_555
H57C H57C 2.5483 no 2_555

loop_
_geom_torsion_atom_site_label_1
_geom_torsion_atom_site_label_2
_geom_torsion_atom_site_label_3
_geom_torsion_atom_site_label_4
_geom_torsion
_geom_torsion_publ_flag
C33 O2 C55 O5 -3.2(5) no
C33 O2 C55 C32 175.6(3) no
C53 O8 C48 O12 2.5(8) no
C53 O8 C48 C46 -178.2(4) no
C50 O9 C35 O6 -2.4(5) no
C50 O9 C35 C36 175.2(3) no
C20 O13 C57 C20 0.0(4) no
C57 O13 C20 C57 -0.0(3) no
C39 N14 C41 C45 -178.2(4) no
C41 N14 C39 C36 103.0(4) no
C39 N14 C56 O3 -1.2(6) no
C39 N14 C56 N15 178.2(3) no
C56 N14 C39 C36 -77.8(4) no
C41 N14 C56 O3 178.0(4) no
C41 N14 C56 N15 -2.6(6) no
C56 N14 C41 C45 2.6(7) no
C30 N15 C40 C31 93.1(4) no
C40 N15 C30 O7 3.4(6) no
C40 N15 C30 C45 -175.5(3) no
C30 N15 C56 O3 179.4(4) no
C30 N15 C56 N14 -0.0(6) no
C56 N15 C30 O7 -178.6(4) no
C56 N15 C30 C45 2.5(6) no
C40 N15 C56 O3 -2.5(6) no
C40 N15 C56 N14 178.1(3) no
C56 N15 C40 C31 -85.1(3) no
C24 N16 C38 O1 -179.8(2) no
C24 N16 C38 N17 -0.0(3) no
C38 N16 C24 O4 -177.0(2) no
C38 N16 C24 C27 3.3(3) no
C24 N16 C54 C28 -90.3(3) no
C54 N16 C24 O4 -0.9(3) no
C54 N16 C24 C27 179.45(17) no
C38 N16 C54 C28 86.2(3) no
C54 N16 C38 O1 4.0(3) no
C54 N16 C38 N17 -176.21(17) no
C23 N17 C26 C32 91.6(3) no
C26 N17 C23 C27 -178.30(19) no
C23 N17 C38 O1 178.0(2) no
C23 N17 C38 N16 -1.8(3) no
C38 N17 C23 C27 -0.0(3) no
C26 N17 C38 O1 -3.7(3) no
C26 N17 C38 N16 176.56(18) no
C38 N17 C26 C32 -86.7(3) no
C34 N18 C44 C29 -107.6(3) no
C44 N18 C34 O10 11.8(3) no
C44 N18 C34 N19 -167.29(18) no
C34 N18 C47 O11 -178.6(2) no
C34 N18 C47 C42 -0.3(3) no
C47 N18 C34 O10 -175.9(2) no
C47 N18 C34 N19 5.0(3) no
C44 N18 C47 O11 -6.3(3) no
C44 N18 C47 C42 172.02(19) no
C47 N18 C44 C29 79.6(3) no
C34 N19 C43 C42 1.2(4) no
C43 N19 C34 O10 175.5(2) no
C43 N19 C34 N18 -5.4(3) no
C34 N19 C49 C46 -70.0(3) no
C49 N19 C34 O10 -5.0(3) no
C49 N19 C34 N18 174.09(19) no
C43 N19 C49 C46 109.6(3) no
C49 N19 C43 C42 -178.3(2) no
O13 C20 C57 O13 0.0(3) no
C28 C21 C29 C25 -0.8(4) no
C28 C21 C29 C44 175.6(2) no
C29 C21 C28 C22 -0.4(4) no
C29 C21 C28 C54 -177.7(2) no
C28 C22 C31 C25 0.3(4) no
C28 C22 C31 C40 -179.0(2) no
C31 C22 C28 C21 0.6(4) no
C31 C22 C28 C54 178.0(2) no
N17 C23 C27 C24 3.5(4) no
N17 C23 C27 C37 -176.43(19) no
O4 C24 C27 C23 175.5(2) no
O4 C24 C27 C37 -4.6(4) no
N16 C24 C27 C23 -4.9(3) no
N16 C24 C27 C37 175.04(17) no
C29 C25 C31 C22 -1.5(4) no
C29 C25 C31 C40 177.8(2) no
C31 C25 C29 C21 1.7(4) no
C31 C25 C29 C44 -174.9(2) no
N17 C26 C32 C55 174.3(3) no
C21 C28 C54 N16 96.5(3) no
C22 C28 C54 N16 -80.8(4) no
C21 C29 C44 N18 43.6(5) no
C25 C29 C44 N18 -139.9(3) no
O7 C30 C45 C41 178.6(4) no
O7 C30 C45 C51 -3.9(7) no
N15 C30 C45 C41 -2.5(6) no
N15 C30 C45 C51 175.0(3) no
C22 C31 C40 N15 114.2(3) no
C25 C31 C40 N15 -65.1(3) no
C26 C32 C55 O2 164.9(3) no
C26 C32 C55 O5 -16.3(5) no
O6 C35 C36 C39 -7.9(5) no
O9 C35 C36 C39 174.5(2) no
C35 C36 C39 N14 -66.4(3) no
N14 C41 C45 C30 0.1(7) no
N14 C41 C45 C51 -177.3(4) no
C43 C42 C47 O11 174.2(2) no
C43 C42 C47 N18 -4.1(4) no
C47 C42 C43 N19 3.8(4) no
C52 C42 C43 N19 -178.5(2) no
C52 C42 C47 O11 -3.7(4) no
C52 C42 C47 N18 178.1(2) no
C48 C46 C49 N19 -66.0(4) no
C49 C46 C48 O8 166.7(4) no
C49 C46 C48 O12 -14.0(7) no
